data_4337466
loop_
_publ_author_name
'Majumdar, Amit'
'Apfel, Ulf-Peter'
'Jiang, Yunbo'
'Mo\"enne-Loccoz, Pierre'
'Lippard, Stephen J.'

_publ_section_title
;
 Versatile reactivity of a solvent-coordinated diiron(II) compound:
 synthesis and dioxygen reactivity of a mixed-valent Fe(II)Fe(III)
 species.
;
_journal_issue 1
_journal_name_full 'Inorganic chemistry'
_journal_page_first 167
_journal_page_last 181
_journal_paper_doi 10.1021/ic4019585
_journal_volume 53
_journal_year 2014
_chemical_formula_moiety 'C86 H102 Fe4 N20 O7, 2(C3 H7 N O), 2(B F4)'
_chemical_formula_sum 'C92 H116 B2 F8 Fe4 N22 O9'
_chemical_formula_weight 2071.09
_chemical_name_systematic
; 
 ? 
;
_space_group_IT_number 2
_symmetry_cell_setting triclinic
_symmetry_space_group_name_Hall '-P 1'
_symmetry_space_group_name_H-M 'P -1'
_atom_sites_solution_hydrogens geom
_atom_sites_solution_primary direct
_atom_sites_solution_secondary difmap
_audit_creation_method SHELXL-97
_cell_angle_alpha 85.993(3)
_cell_angle_beta 80.605(2)
_cell_angle_gamma 64.731(2)
_cell_formula_units_Z 2
_cell_length_a 15.092(2)
_cell_length_b 17.612(3)
_cell_length_c 27.955(4)
_cell_measurement_reflns_used 23344
_cell_measurement_temperature 100(2)
_cell_measurement_theta_max 25.66
_cell_measurement_theta_min 2.35
_cell_volume 6629.3(17)
_computing_cell_refinement 'SAINT 7.46A (Bruker-Axs,2009)'
_computing_data_collection 'APEX2 v2009.3.0 (Bruker-Axs,2009)'
_computing_data_reduction 'SAINT 7.46A (Bruker-Axs,2009)'
_computing_molecular_graphics 'Bruker SHELXTL'
_computing_publication_material 'Bruker SHELXTL'
_computing_structure_refinement 'SHELXL-97 (Sheldrick, 2008)'
_computing_structure_solution 'SHELXS-97 (Sheldrick, 2008)'
_diffrn_ambient_temperature 100(2)
_diffrn_measured_fraction_theta_full 0.990
_diffrn_measured_fraction_theta_max 0.990
_diffrn_measurement_device_type 'CCD area detector'
_diffrn_measurement_method 'phi and omega scan'
_diffrn_radiation_monochromator graphite
_diffrn_radiation_source 'fine-focus sealed tube'
_diffrn_radiation_type MoK\a
_diffrn_radiation_wavelength 0.71073
_diffrn_reflns_av_R_equivalents 0.0000
_diffrn_reflns_av_sigmaI/netI 0.0644
_diffrn_reflns_limit_h_max 18
_diffrn_reflns_limit_h_min -18
_diffrn_reflns_limit_k_max 21
_diffrn_reflns_limit_k_min -21
_diffrn_reflns_limit_l_max 34
_diffrn_reflns_limit_l_min 0
_diffrn_reflns_number 25264
_diffrn_reflns_theta_full 25.80
_diffrn_reflns_theta_max 25.80
_diffrn_reflns_theta_min 1.48
_exptl_absorpt_coefficient_mu 0.490
_exptl_absorpt_correction_T_max 0.9903
_exptl_absorpt_correction_T_min 0.9084
_exptl_absorpt_correction_type multi-scan
_exptl_absorpt_process_details 'SADABS (Sheldrick, 2009)'
_exptl_crystal_colour red
_exptl_crystal_density_diffrn 1.038
_exptl_crystal_density_method 'not measured'
_exptl_crystal_description block
_exptl_crystal_F_000 2160
_exptl_crystal_size_max 0.20
_exptl_crystal_size_mid 0.10
_exptl_crystal_size_min 0.02
_refine_diff_density_max 1.096
_refine_diff_density_min -0.675
_refine_diff_density_rms 0.112
_refine_ls_extinction_method none
_refine_ls_goodness_of_fit_ref 1.116
_refine_ls_hydrogen_treatment constr
_refine_ls_matrix_type full
_refine_ls_number_parameters 1269
_refine_ls_number_reflns 25264
_refine_ls_number_restraints 6
_refine_ls_restrained_S_all 1.116
_refine_ls_R_factor_all 0.1157
_refine_ls_R_factor_gt 0.0809
_refine_ls_shift/su_max 0.017
_refine_ls_shift/su_mean 0.001
_refine_ls_structure_factor_coef Fsqd
_refine_ls_weighting_details 'calc w=1/[\s^2^(Fo^2^)+(0.1760P)^2^+0.1998P] where P=(Fo^2^+2Fc^2^)/3'
_refine_ls_weighting_scheme calc
_refine_ls_wR_factor_gt 0.2559
_refine_ls_wR_factor_ref 0.2789
_reflns_number_gt 16007
_reflns_number_total 25264
_reflns_threshold_expression >2sigma(I)
_cod_data_source_file ic4019585_si_002.cif
_cod_data_source_block 56
_cod_original_cell_volume 6629.1(18)
_cod_original_sg_symbol_H-M P-1
_cod_database_code 4337466

loop_
_symmetry_equiv_pos_as_xyz
'x, y, z'
'-x, -y, -z'

loop_
_atom_site_label
_atom_site_type_symbol
_atom_site_fract_x
_atom_site_fract_y
_atom_site_fract_z
_atom_site_U_iso_or_equiv
_atom_site_adp_type
_atom_site_occupancy
_atom_site_symmetry_multiplicity
_atom_site_calc_flag
_atom_site_refinement_flags
_atom_site_disorder_assembly
_atom_site_disorder_group
C1 C 0.1847(3) 0.3982(3) 0.16814(15) 0.0319(10) Uani 1 1 d . . .
H1 H 0.1626 0.4328 0.1388 0.038 Uiso 1 1 calc R . .
C2 C 0.2566(3) 0.3116(3) 0.15141(16) 0.0368(11) Uani 1 1 d . . .
H2A H 0.2758 0.2743 0.1797 0.044 Uiso 1 1 calc R . .
H2B H 0.2258 0.2881 0.1314 0.044 Uiso 1 1 calc R . .
C3 C 0.4318(4) 0.2370(3) 0.11643(18) 0.0422(12) Uani 1 1 d . . .
H3A H 0.4329 0.2081 0.0871 0.051 Uiso 1 1 calc R . .
H3B H 0.4294 0.2008 0.1449 0.051 Uiso 1 1 calc R . .
C4 C 0.5237(4) 0.2530(3) 0.11181(16) 0.0371(11) Uani 1 1 d . . .
C5 C 0.6141(4) 0.3168(3) 0.11835(16) 0.0392(12) Uani 1 1 d . . .
C6 C 0.6511(4) 0.3750(4) 0.12590(16) 0.0441(13) Uani 1 1 d . . .
H6 H 0.6093 0.4272 0.1414 0.053 Uiso 1 1 calc R . .
C7 C 0.7510(4) 0.3539(4) 0.10996(18) 0.0521(15) Uani 1 1 d . . .
H7 H 0.7793 0.3905 0.1161 0.062 Uiso 1 1 calc R . .
C8 C 0.8105(5) 0.2778(4) 0.0846(2) 0.0616(16) Uani 1 1 d . . .
H8 H 0.8779 0.2656 0.0731 0.074 Uiso 1 1 calc R . .
C9 C 0.7757(4) 0.2213(4) 0.0758(2) 0.0551(15) Uani 1 1 d . . .
H9 H 0.8169 0.1701 0.0591 0.066 Uiso 1 1 calc R . .
C10 C 0.6751(4) 0.2434(3) 0.09289(18) 0.0422(12) Uani 1 1 d . . .
C11 C 0.6467(5) 0.1215(4) 0.0648(2) 0.0578(15) Uani 1 1 d D . .
H11A H 0.6002 0.0962 0.0775 0.069 Uiso 0.804(14) 1 calc PR A 1
H11B H 0.7133 0.0826 0.0720 0.069 Uiso 0.804(14) 1 calc PR A 1
H11C H 0.5890 0.1142 0.0572 0.069 Uiso 0.196(14) 1 calc PR A 2
H11D H 0.6926 0.1173 0.0344 0.069 Uiso 0.196(14) 1 calc PR A 2
C12A C 0.6497(9) 0.1329(7) 0.0104(4) 0.101(4) Uani 0.804(14) 1 d PD A 1
H12A H 0.6974 0.1561 -0.0024 0.151 Uiso 0.804(14) 1 calc PR A 1
H12B H 0.5838 0.1715 0.0032 0.151 Uiso 0.804(14) 1 calc PR A 1
H12C H 0.6698 0.0784 -0.0049 0.151 Uiso 0.804(14) 1 calc PR A 1
C12B C 0.697(2) 0.059(2) 0.1000(9) 0.068(11) Uani 0.196(14) 1 d PD A 2
H12D H 0.7087 0.0034 0.0895 0.103 Uiso 0.196(14) 1 calc PR A 2
H12E H 0.6546 0.0720 0.1317 0.103 Uiso 0.196(14) 1 calc PR A 2
H12F H 0.7598 0.0609 0.1024 0.103 Uiso 0.196(14) 1 calc PR A 2
C13 C 0.3233(4) 0.3578(3) 0.07468(16) 0.0382(11) Uani 1 1 d . . .
H13A H 0.2536 0.3714 0.0716 0.046 Uiso 1 1 calc R . .
H13B H 0.3667 0.3187 0.0482 0.046 Uiso 1 1 calc R . .
C14 C 0.3392(3) 0.4374(3) 0.07016(15) 0.0329(10) Uani 1 1 d . . .
C15 C 0.3828(4) 0.5331(3) 0.08509(16) 0.0367(11) Uani 1 1 d . . .
C16 C 0.4193(4) 0.5844(3) 0.10455(17) 0.0395(11) Uani 1 1 d . . .
H16 H 0.4301 0.5795 0.1374 0.047 Uiso 1 1 calc R . .
C17 C 0.4383(4) 0.6413(3) 0.07369(18) 0.0435(12) Uani 1 1 d . . .
H17 H 0.4630 0.6767 0.0855 0.052 Uiso 1 1 calc R . .
C18 C 0.4226(4) 0.6488(4) 0.02599(19) 0.0464(13) Uani 1 1 d . . .
H18 H 0.4363 0.6898 0.0063 0.056 Uiso 1 1 calc R . .
C19 C 0.3888(4) 0.6009(4) 0.00586(17) 0.0460(13) Uani 1 1 d . . .
H19 H 0.3793 0.6064 -0.0272 0.055 Uiso 1 1 calc R . .
C20 C 0.3684(3) 0.5423(3) 0.03699(15) 0.0352(11) Uani 1 1 d . . .
C21 C 0.3130(4) 0.4644(4) -0.01704(15) 0.0401(12) Uani 1 1 d . . .
H21A H 0.3386 0.4032 -0.0224 0.048 Uiso 1 1 calc R . .
H21B H 0.3439 0.4878 -0.0445 0.048 Uiso 1 1 calc R . .
C22 C 0.2009(4) 0.5050(4) -0.01579(18) 0.0478(13) Uani 1 1 d . . .
H22A H 0.1849 0.4940 -0.0464 0.072 Uiso 1 1 calc R . .
H22B H 0.1756 0.5658 -0.0113 0.072 Uiso 1 1 calc R . .
H22C H 0.1701 0.4814 0.0111 0.072 Uiso 1 1 calc R . .
C23 C 0.0934(3) 0.3990(3) 0.20081(16) 0.0347(11) Uani 1 1 d . . .
H23A H 0.0608 0.3724 0.1842 0.042 Uiso 1 1 calc R . .
H23B H 0.1121 0.3675 0.2311 0.042 Uiso 1 1 calc R . .
C24 C -0.0241(4) 0.5315(4) 0.17006(16) 0.0433(12) Uani 1 1 d . . .
H24A H -0.0943 0.5688 0.1815 0.052 Uiso 1 1 calc R . .
H24B H -0.0222 0.4904 0.1471 0.052 Uiso 1 1 calc R . .
C25 C 0.0285(3) 0.5819(3) 0.14555(15) 0.0352(11) Uani 1 1 d . . .
C26 C 0.1139(4) 0.6546(3) 0.13374(17) 0.0419(12) Uani 1 1 d . . .
C27 C 0.1754(4) 0.6940(3) 0.13770(18) 0.0453(12) Uani 1 1 d . . .
H27 H 0.2096 0.6853 0.1647 0.054 Uiso 1 1 calc R . .
C28 C 0.1835(5) 0.7468(4) 0.0998(2) 0.0560(15) Uani 1 1 d . . .
H28 H 0.2205 0.7782 0.1020 0.067 Uiso 1 1 calc R . .
C29 C 0.1396(5) 0.7554(4) 0.0585(2) 0.0546(14) Uani 1 1 d . . .
H29 H 0.1501 0.7905 0.0330 0.065 Uiso 1 1 calc R . .
C30 C 0.0813(4) 0.7146(4) 0.05337(19) 0.0533(14) Uani 1 1 d . . .
H30 H 0.0512 0.7202 0.0252 0.064 Uiso 1 1 calc R . .
C31 C 0.0699(4) 0.6647(3) 0.09276(17) 0.0411(12) Uani 1 1 d . . .
C32 C -0.0449(4) 0.6061(4) 0.06688(18) 0.0489(14) Uani 1 1 d . . .
H32A H -0.0550 0.5546 0.0754 0.059 Uiso 1 1 calc R . .
H32B H -0.0095 0.6000 0.0333 0.059 Uiso 1 1 calc R . .
C33 C -0.1449(4) 0.6818(4) 0.0699(2) 0.0620(17) Uani 1 1 d . . .
H33A H -0.1850 0.6733 0.0484 0.093 Uiso 1 1 calc R . .
H33B H -0.1348 0.7324 0.0600 0.093 Uiso 1 1 calc R . .
H33C H -0.1792 0.6884 0.1033 0.093 Uiso 1 1 calc R . .
C34 C -0.0509(4) 0.4983(3) 0.25470(16) 0.0423(12) Uani 1 1 d . . .
H34A H -0.1079 0.4920 0.2453 0.051 Uiso 1 1 calc R . .
H34B H -0.0236 0.4560 0.2799 0.051 Uiso 1 1 calc R . .
C35 C -0.0823(4) 0.5841(4) 0.27315(16) 0.0423(12) Uani 1 1 d . . .
C36 C -0.0742(4) 0.7003(4) 0.28565(19) 0.0508(14) Uani 1 1 d . . .
C37 C -0.0469(5) 0.7661(4) 0.2856(2) 0.0620(16) Uani 1 1 d . . .
H37 H 0.0160 0.7623 0.2704 0.074 Uiso 1 1 calc R . .
C38 C -0.1186(6) 0.8386(4) 0.3097(3) 0.081(2) Uani 1 1 d . . .
H38 H -0.1033 0.8852 0.3116 0.097 Uiso 1 1 calc R . .
C39 C -0.2133(6) 0.8450(5) 0.3313(3) 0.089(3) Uani 1 1 d . . .
H39 H -0.2600 0.8956 0.3471 0.107 Uiso 1 1 calc R . .
C40 C -0.2375(5) 0.7813(5) 0.3298(2) 0.0674(18) Uani 1 1 d . . .
H40 H -0.3010 0.7857 0.3442 0.081 Uiso 1 1 calc R . .
C41 C -0.1691(4) 0.7088(4) 0.30687(19) 0.0579(16) Uani 1 1 d . . .
C42 C -0.2579(4) 0.6143(4) 0.31007(17) 0.0559(16) Uani 1 1 d . . .
H42A H -0.2500 0.5683 0.2890 0.067 Uiso 1 1 calc R . .
H42B H -0.3176 0.6645 0.3034 0.067 Uiso 1 1 calc R . .
C43 C -0.2731(4) 0.5888(4) 0.36298(18) 0.0581(16) Uani 1 1 d . . .
H43A H -0.2151 0.5380 0.3695 0.087 Uiso 1 1 calc R . .
H43B H -0.3323 0.5777 0.3694 0.087 Uiso 1 1 calc R . .
H43C H -0.2816 0.6344 0.3841 0.087 Uiso 1 1 calc R . .
C44 C 0.4171(3) 0.3974(3) 0.33209(15) 0.0348(11) Uani 1 1 d . . .
H44 H 0.4051 0.4314 0.3616 0.042 Uiso 1 1 calc R . .
C45 C 0.4331(3) 0.3108(3) 0.34822(15) 0.0350(11) Uani 1 1 d . . .
H45A H 0.4873 0.2875 0.3682 0.042 Uiso 1 1 calc R . .
H45B H 0.4513 0.2738 0.3198 0.042 Uiso 1 1 calc R . .
C46 C 0.3301(4) 0.2364(3) 0.38337(18) 0.0398(11) Uani 1 1 d . . .
H46A H 0.3583 0.2071 0.4125 0.048 Uiso 1 1 calc R . .
H46B H 0.3678 0.2004 0.3548 0.048 Uiso 1 1 calc R . .
C47 C 0.2242(4) 0.2525(3) 0.38837(16) 0.0377(11) Uani 1 1 d . . .
C48 C 0.0679(4) 0.3184(3) 0.38127(17) 0.0407(12) Uani 1 1 d . . .
C49 C -0.0253(4) 0.3745(4) 0.37405(16) 0.0441(12) Uani 1 1 d . . .
H49 H -0.0361 0.4268 0.3584 0.053 Uiso 1 1 calc R . .
C50 C -0.1042(4) 0.3528(4) 0.39033(19) 0.0554(16) Uani 1 1 d . . .
H50 H -0.1696 0.3900 0.3853 0.066 Uiso 1 1 calc R . .
C51 C -0.0866(5) 0.2756(5) 0.4142(2) 0.0633(17) Uani 1 1 d . . .
H51 H -0.1408 0.2612 0.4238 0.076 Uiso 1 1 calc R . .
C52 C 0.0028(5) 0.2219(4) 0.4239(2) 0.0620(17) Uani 1 1 d . . .
H52 H 0.0121 0.1717 0.4416 0.074 Uiso 1 1 calc R . .
C53 C 0.0814(4) 0.2422(4) 0.40702(18) 0.0463(13) Uani 1 1 d . . .
C54 C 0.2317(5) 0.1216(4) 0.4350(2) 0.0595(15) Uani 1 1 d D . .
H54A H 0.3033 0.0962 0.4220 0.071 Uiso 0.816(12) 1 calc PR B 1
H54B H 0.2035 0.0831 0.4276 0.071 Uiso 0.816(12) 1 calc PR B 1
H54C H 0.1885 0.1173 0.4648 0.071 Uiso 0.184(12) 1 calc PR B 2
H54D H 0.2951 0.1159 0.4440 0.071 Uiso 0.184(12) 1 calc PR B 2
C55A C 0.2191(9) 0.1308(7) 0.4889(3) 0.103(4) Uani 0.816(12) 1 d PD B 1
H55A H 0.1483 0.1574 0.5018 0.154 Uiso 0.816(12) 1 calc PR B 1
H55B H 0.2510 0.1658 0.4965 0.154 Uiso 0.816(12) 1 calc PR B 1
H55C H 0.2496 0.0753 0.5037 0.154 Uiso 0.816(12) 1 calc PR B 1
C55B C 0.250(4) 0.056(2) 0.4002(12) 0.103(4) Uani 0.184(12) 1 d PD B 2
H55D H 0.2590 0.0033 0.4177 0.154 Uiso 0.184(12) 1 calc PR B 2
H55E H 0.3095 0.0470 0.3770 0.154 Uiso 0.184(12) 1 calc PR B 2
H55F H 0.1929 0.0731 0.3828 0.154 Uiso 0.184(12) 1 calc PR B 2
C56 C 0.3195(4) 0.3570(3) 0.42515(15) 0.0389(11) Uani 1 1 d . . .
H56A H 0.3758 0.3703 0.4282 0.047 Uiso 1 1 calc R . .
H56B H 0.3150 0.3177 0.4516 0.047 Uiso 1 1 calc R . .
C57 C 0.2246(3) 0.4367(3) 0.42985(15) 0.0339(10) Uani 1 1 d . . .
C58 C 0.0841(4) 0.5330(3) 0.41472(15) 0.0359(11) Uani 1 1 d . . .
C59 C -0.0030(4) 0.5832(3) 0.39497(16) 0.0377(11) Uani 1 1 d . . .
H59 H -0.0086 0.5776 0.3622 0.045 Uiso 1 1 calc R . .
C60 C -0.0805(4) 0.6414(3) 0.42611(17) 0.0416(12) Uani 1 1 d . . .
H60 H -0.1403 0.6766 0.4141 0.050 Uiso 1 1 calc R . .
C61 C -0.0728(4) 0.6495(4) 0.47448(19) 0.0492(14) Uani 1 1 d . . .
H61 H -0.1270 0.6907 0.4943 0.059 Uiso 1 1 calc R . .
C62 C 0.0110(4) 0.5997(3) 0.49411(18) 0.0424(12) Uani 1 1 d . . .
H62 H 0.0150 0.6045 0.5272 0.051 Uiso 1 1 calc R . .
C63 C 0.0898(4) 0.5417(3) 0.46361(15) 0.0354(11) Uani 1 1 d . . .
C64 C 0.2236(4) 0.4638(3) 0.51710(15) 0.0387(11) Uani 1 1 d . . .
H64A H 0.2585 0.4028 0.5228 0.046 Uiso 1 1 calc R . .
H64B H 0.1693 0.4879 0.5445 0.046 Uiso 1 1 calc R . .
C65 C 0.2952(4) 0.5037(4) 0.51543(18) 0.0479(13) Uani 1 1 d . . .
H65A H 0.3505 0.4782 0.4892 0.072 Uiso 1 1 calc R . .
H65B H 0.3206 0.4946 0.5464 0.072 Uiso 1 1 calc R . .
H65C H 0.2609 0.5641 0.5095 0.072 Uiso 1 1 calc R . .
C66 C 0.5088(3) 0.3985(3) 0.29918(15) 0.0328(10) Uani 1 1 d . . .
H66A H 0.5677 0.3726 0.3160 0.039 Uiso 1 1 calc R . .
H66B H 0.5221 0.3667 0.2690 0.039 Uiso 1 1 calc R . .
C67 C 0.4924(4) 0.5315(3) 0.32992(17) 0.0411(12) Uani 1 1 d . . .
H67A H 0.5323 0.4909 0.3529 0.049 Uiso 1 1 calc R . .
H67B H 0.5243 0.5694 0.3182 0.049 Uiso 1 1 calc R . .
C68 C 0.3898(4) 0.5810(3) 0.35476(16) 0.0384(11) Uani 1 1 d . . .
C69 C 0.2309(4) 0.6532(3) 0.36630(17) 0.0416(12) Uani 1 1 d . . .
C70 C 0.1302(4) 0.6940(3) 0.36234(17) 0.0429(12) Uani 1 1 d . . .
H70 H 0.1049 0.6867 0.3349 0.051 Uiso 1 1 calc R . .
C71 C 0.0691(5) 0.7457(4) 0.4006(2) 0.0542(14) Uani 1 1 d . . .
H71 H 0.0005 0.7760 0.3986 0.065 Uiso 1 1 calc R . .
C72 C 0.1033(4) 0.7550(4) 0.4413(2) 0.0536(14) Uani 1 1 d . . .
H72 H 0.0578 0.7902 0.4668 0.064 Uiso 1 1 calc R . .
C73 C 0.2050(4) 0.7134(4) 0.44605(18) 0.0507(14) Uani 1 1 d . . .
H73 H 0.2297 0.7194 0.4740 0.061 Uiso 1 1 calc R . .
C74 C 0.2659(4) 0.6633(3) 0.40721(18) 0.0425(12) Uani 1 1 d . . .
C75 C 0.4381(4) 0.6070(4) 0.43279(18) 0.0479(13) Uani 1 1 d . . .
H75A H 0.4995 0.5551 0.4248 0.057 Uiso 1 1 calc R . .
H75B H 0.4081 0.6014 0.4663 0.057 Uiso 1 1 calc R . .
C76 C 0.4639(5) 0.6813(4) 0.4301(2) 0.0651(18) Uani 1 1 d . . .
H76A H 0.5064 0.6798 0.3993 0.098 Uiso 1 1 calc R . .
H76B H 0.4989 0.6790 0.4571 0.098 Uiso 1 1 calc R . .
H76C H 0.4030 0.7334 0.4320 0.098 Uiso 1 1 calc R . .
C77 C 0.5527(4) 0.4984(4) 0.24525(16) 0.0426(12) Uani 1 1 d . . .
H77A H 0.6153 0.4934 0.2549 0.051 Uiso 1 1 calc R . .
H77B H 0.5689 0.4559 0.2200 0.051 Uiso 1 1 calc R . .
C78 C 0.4978(4) 0.5830(4) 0.22682(16) 0.0430(12) Uani 1 1 d . . .
C79 C 0.3730(5) 0.7000(4) 0.21431(19) 0.0539(15) Uani 1 1 d . . .
C80 C 0.2819(6) 0.7669(4) 0.2139(2) 0.0604(16) Uani 1 1 d . . .
H80 H 0.2230 0.7631 0.2293 0.073 Uiso 1 1 calc R . .
C81 C 0.2783(7) 0.8397(4) 0.1905(3) 0.080(2) Uani 1 1 d . . .
H81 H 0.2160 0.8860 0.1891 0.096 Uiso 1 1 calc R . .
C82 C 0.3633(8) 0.8462(5) 0.1693(3) 0.084(2) Uani 1 1 d . . .
H82 H 0.3583 0.8972 0.1536 0.100 Uiso 1 1 calc R . .
C83 C 0.4554(6) 0.7816(5) 0.1699(2) 0.0697(19) Uani 1 1 d . . .
H83 H 0.5136 0.7869 0.1549 0.084 Uiso 1 1 calc R . .
C84 C 0.4600(5) 0.7092(4) 0.19306(19) 0.0555(16) Uani 1 1 d . . .
C85 C 0.6428(4) 0.6146(4) 0.18973(17) 0.0535(15) Uani 1 1 d . . .
H85A H 0.6807 0.5692 0.2111 0.064 Uiso 1 1 calc R . .
H85B H 0.6524 0.6651 0.1960 0.064 Uiso 1 1 calc R . .
C86 C 0.6842(5) 0.5879(4) 0.13668(19) 0.0575(16) Uani 1 1 d . . .
H86A H 0.6491 0.6337 0.1153 0.086 Uiso 1 1 calc R . .
H86B H 0.6749 0.5380 0.1302 0.086 Uiso 1 1 calc R . .
H86C H 0.7550 0.5749 0.1307 0.086 Uiso 1 1 calc R . .
N1 N 0.3459(3) 0.3169(3) 0.12218(13) 0.0341(9) Uani 1 1 d . . .
N2 N 0.3619(3) 0.4675(2) 0.10518(12) 0.0322(8) Uani 1 1 d . . .
N3 N 0.3409(3) 0.4787(3) 0.02818(13) 0.0361(9) Uani 1 1 d . . .
N4 N 0.5196(3) 0.3213(2) 0.12990(13) 0.0323(8) Uani 1 1 d . . .
N5 N 0.6148(3) 0.2029(3) 0.08910(14) 0.0439(10) Uani 1 1 d . A .
N6 N 0.0262(3) 0.4870(3) 0.21188(12) 0.0338(9) Uani 1 1 d . . .
N7 N 0.0894(3) 0.6015(3) 0.16613(13) 0.0397(10) Uani 1 1 d . . .
N8 N 0.0158(3) 0.6165(3) 0.10062(13) 0.0410(10) Uani 1 1 d . . .
N9 N -0.0211(3) 0.6226(3) 0.26558(14) 0.0428(10) Uani 1 1 d . . .
N10 N -0.1714(3) 0.6329(3) 0.29805(14) 0.0484(11) Uani 1 1 d . . .
N11 N 0.3372(3) 0.3166(2) 0.37758(13) 0.0335(9) Uani 1 1 d . . .
N12 N 0.1588(3) 0.3215(3) 0.36975(14) 0.0367(9) Uani 1 1 d . . .
N13 N 0.1834(3) 0.2022(3) 0.41091(14) 0.0422(10) Uani 1 1 d . B .
N14 N 0.1712(3) 0.4674(2) 0.39471(12) 0.0315(8) Uani 1 1 d . . .
N15 N 0.1813(3) 0.4779(3) 0.47161(13) 0.0362(9) Uani 1 1 d . . .
N16 N 0.4869(3) 0.4858(3) 0.28815(12) 0.0337(9) Uani 1 1 d . . .
N17 N 0.3090(3) 0.6004(3) 0.33417(13) 0.0395(10) Uani 1 1 d . . .
N18 N 0.3693(3) 0.6156(3) 0.39953(13) 0.0406(10) Uani 1 1 d . . .
N19 N 0.3992(3) 0.6208(3) 0.23472(14) 0.0444(10) Uani 1 1 d . . .
N20 N 0.5382(4) 0.6332(3) 0.20189(14) 0.0480(11) Uani 1 1 d . . .
O1 O 0.4137(2) 0.30282(19) 0.21480(10) 0.0310(7) Uani 1 1 d . . .
H1A H 0.3856 0.3197 0.2443 0.046 Uiso 1 1 d R . .
H1B H 0.3937 0.2671 0.2059 0.046 Uiso 1 1 d R . .
O2 O 0.2317(2) 0.43636(19) 0.19262(10) 0.0315(7) Uani 1 1 d . . .
O3 O 0.1308(2) 0.47189(19) 0.29268(9) 0.0289(7) Uani 1 1 d . . .
O4 O 0.2063(2) 0.58797(19) 0.25033(10) 0.0339(7) Uani 1 1 d . . .
O5 O 0.2839(2) 0.30328(19) 0.28479(10) 0.0318(7) Uani 1 1 d . . .
H5A H 0.3426 0.2687 0.2922 0.048 Uiso 1 1 d R . .
H5B H 0.2462 0.2759 0.2873 0.048 Uiso 1 1 d R . .
O6 O 0.3319(2) 0.4368(2) 0.30761(10) 0.0304(7) Uani 1 1 d . . .
O7 O 0.3978(2) 0.47141(19) 0.20742(10) 0.0292(7) Uani 1 1 d . . .
Fe1 Fe 0.37666(5) 0.40037(4) 0.17075(2) 0.03086(18) Uani 1 1 d . . .
Fe2 Fe 0.12854(5) 0.54011(5) 0.23422(2) 0.03635(19) Uani 1 1 d . . .
Fe3 Fe 0.22304(5) 0.40011(4) 0.32912(2) 0.03096(18) Uani 1 1 d . . .
Fe4 Fe 0.33179(5) 0.53969(5) 0.26579(2) 0.03649(19) Uani 1 1 d . . .
B2 B 0.3745(4) 0.6562(4) 0.5815(2) 0.0439(14) Uani 1 1 d . . .
F5 F 0.3410(2) 0.5977(2) 0.60527(12) 0.0585(8) Uani 1 1 d . . .
F6 F 0.3533(3) 0.7197(2) 0.61350(11) 0.0597(9) Uani 1 1 d . . .
F7 F 0.4763(2) 0.6135(2) 0.56805(11) 0.0568(8) Uani 1 1 d . . .
F8 F 0.3281(2) 0.6873(2) 0.54165(10) 0.0596(9) Uani 1 1 d . . .
C87B C 0.302(2) 0.1007(16) -0.0448(9) 0.103(3) Uani 0.373(12) 1 d PD C 2
H87D H 0.2482 0.0983 -0.0210 0.155 Uiso 0.373(12) 1 calc PR C 2
H87E H 0.3477 0.0438 -0.0562 0.155 Uiso 0.373(12) 1 calc PR C 2
H87F H 0.2752 0.1356 -0.0723 0.155 Uiso 0.373(12) 1 calc PR C 2
C88B C 0.288(3) 0.169(2) 0.0233(12) 0.103(3) Uani 0.373(12) 1 d PD C 2
H88D H 0.2225 0.1741 0.0189 0.155 Uiso 0.373(12) 1 calc PR C 2
H88E H 0.2827 0.2246 0.0311 0.155 Uiso 0.373(12) 1 calc PR C 2
H88F H 0.3119 0.1302 0.0499 0.155 Uiso 0.373(12) 1 calc PR C 2
C89B C 0.413(3) 0.186(2) -0.0284(13) 0.095(2) Uani 0.373(12) 1 d PD C 2
H89B H 0.4818 0.1519 -0.0297 0.114 Uiso 0.373(12) 1 calc PR C 2
N21B N 0.357(2) 0.1378(17) -0.0216(9) 0.095(2) Uani 0.373(12) 1 d PD C 2
O8B O 0.3960(14) 0.2594(11) -0.0330(10) 0.086(7) Uani 0.373(12) 1 d PD C 2
C90 C 0.4671(7) 0.8058(6) 0.5282(4) 0.114(3) Uani 1 1 d . D .
H90A H 0.4066 0.8448 0.5479 0.171 Uiso 1 1 calc R . .
H90B H 0.5198 0.7801 0.5484 0.171 Uiso 1 1 calc R . .
H90C H 0.4542 0.7619 0.5152 0.171 Uiso 1 1 calc R . .
C91A C 0.4278(12) 0.9389(10) 0.4865(6) 0.114(3) Uani 0.695(18) 1 d P D 1
H91A H 0.4024 0.9503 0.4554 0.171 Uiso 0.695(18) 1 calc PR D 1
H91B H 0.4610 0.9750 0.4899 0.171 Uiso 0.695(18) 1 calc PR D 1
H91C H 0.3727 0.9502 0.5131 0.171 Uiso 0.695(18) 1 calc PR D 1
C91B C 0.409(3) 0.905(2) 0.4627(14) 0.114(3) Uani 0.305(18) 1 d P D 2
H91D H 0.3964 0.8690 0.4422 0.171 Uiso 0.305(18) 1 calc PR D 2
H91E H 0.4234 0.9475 0.4427 0.171 Uiso 0.305(18) 1 calc PR D 2
H91F H 0.3508 0.9327 0.4870 0.171 Uiso 0.305(18) 1 calc PR D 2
C92 C 0.5912(7) 0.8199(6) 0.4672(3) 0.108(3) Uani 1 1 d . D .
H92 H 0.6099 0.8542 0.4437 0.129 Uiso 1 1 calc R . .
N22 N 0.4980(6) 0.8516(5) 0.4882(3) 0.114(3) Uani 1 1 d . . .
O9 O 0.6546(4) 0.7524(4) 0.4748(2) 0.109(2) Uani 1 1 d . . .
C87A C 0.3580(13) 0.0646(9) -0.0139(6) 0.103(3) Uani 0.627(12) 1 d PD C 1
H87A H 0.3136 0.0521 0.0119 0.155 Uiso 0.627(12) 1 calc PR C 1
H87B H 0.4265 0.0240 -0.0125 0.155 Uiso 0.627(12) 1 calc PR C 1
H87C H 0.3401 0.0608 -0.0455 0.155 Uiso 0.627(12) 1 calc PR C 1
C88A C 0.2691(16) 0.1999(12) 0.0307(7) 0.103(3) Uani 0.627(12) 1 d PD C 1
H88A H 0.2256 0.1715 0.0403 0.155 Uiso 0.627(12) 1 calc PR C 1
H88B H 0.2308 0.2561 0.0184 0.155 Uiso 0.627(12) 1 calc PR C 1
H88C H 0.2974 0.2048 0.0589 0.155 Uiso 0.627(12) 1 calc PR C 1
C89A C 0.4134(17) 0.1785(11) -0.0376(7) 0.095(2) Uani 0.627(12) 1 d PD C 1
H89A H 0.4500 0.1522 -0.0675 0.114 Uiso 0.627(12) 1 calc PR C 1
N21A N 0.3485(12) 0.1516(10) -0.0070(5) 0.095(2) Uani 0.627(12) 1 d PD C 1
O8A O 0.4171(12) 0.2389(8) -0.0214(5) 0.095(2) Uani 0.627(12) 1 d PD C 1
B1 B -0.0322(5) 0.6572(4) -0.0816(2) 0.0465(15) Uani 1 1 d . . .
F1 F -0.0156(2) 0.6878(2) -0.04148(10) 0.0573(9) Uani 1 1 d . . .
F2 F 0.0613(2) 0.5976(2) -0.10561(11) 0.0586(9) Uani 1 1 d . . .
F3 F -0.0735(3) 0.7196(2) -0.11324(12) 0.0638(9) Uani 1 1 d . . .
F4 F -0.0899(2) 0.6140(2) -0.06781(11) 0.0577(8) Uani 1 1 d . . .

loop_
_atom_site_aniso_label
_atom_site_aniso_U_11
_atom_site_aniso_U_22
_atom_site_aniso_U_33
_atom_site_aniso_U_23
_atom_site_aniso_U_13
_atom_site_aniso_U_12
C1 0.032(2) 0.047(3) 0.020(2) 0.0007(19) -0.0039(18) -0.020(2)
C2 0.038(3) 0.058(3) 0.025(2) -0.002(2) -0.0028(19) -0.031(2)
C3 0.048(3) 0.055(3) 0.029(2) 0.000(2) 0.000(2) -0.028(3)
C4 0.038(3) 0.051(3) 0.022(2) 0.001(2) 0.0028(19) -0.022(2)
C5 0.037(3) 0.065(3) 0.020(2) 0.011(2) -0.0085(19) -0.027(3)
C6 0.046(3) 0.078(4) 0.022(2) 0.003(2) -0.007(2) -0.039(3)
C7 0.051(3) 0.095(5) 0.033(3) 0.008(3) -0.006(2) -0.053(3)
C8 0.054(4) 0.077(4) 0.055(4) 0.008(3) 0.000(3) -0.032(3)
C9 0.046(3) 0.069(4) 0.044(3) 0.002(3) 0.002(2) -0.022(3)
C10 0.042(3) 0.051(3) 0.035(3) 0.005(2) -0.007(2) -0.022(2)
C11 0.057(4) 0.049(3) 0.059(4) -0.007(3) 0.001(3) -0.017(3)
C12A 0.135(10) 0.091(8) 0.084(7) -0.026(6) 0.017(7) -0.063(7)
C12B 0.08(2) 0.09(3) 0.029(15) 0.009(15) -0.003(14) -0.03(2)
C13 0.043(3) 0.058(3) 0.019(2) -0.003(2) -0.0053(19) -0.027(2)
C14 0.030(2) 0.055(3) 0.015(2) 0.0022(19) 0.0009(17) -0.020(2)
C15 0.037(3) 0.052(3) 0.024(2) 0.002(2) -0.0052(19) -0.022(2)
C16 0.045(3) 0.054(3) 0.028(2) 0.002(2) -0.007(2) -0.028(2)
C17 0.050(3) 0.056(3) 0.037(3) 0.017(2) -0.009(2) -0.035(3)
C18 0.038(3) 0.069(4) 0.040(3) 0.015(3) -0.012(2) -0.030(3)
C19 0.048(3) 0.068(4) 0.022(2) 0.006(2) -0.003(2) -0.026(3)
C20 0.031(2) 0.058(3) 0.020(2) 0.003(2) -0.0027(18) -0.024(2)
C21 0.045(3) 0.068(3) 0.014(2) 0.005(2) -0.0053(19) -0.031(3)
C22 0.045(3) 0.085(4) 0.025(2) 0.006(2) -0.014(2) -0.036(3)
C23 0.035(2) 0.058(3) 0.020(2) -0.001(2) -0.0075(18) -0.027(2)
C24 0.037(3) 0.073(4) 0.022(2) 0.004(2) -0.006(2) -0.025(3)
C25 0.029(2) 0.060(3) 0.016(2) 0.001(2) -0.0048(17) -0.018(2)
C26 0.037(3) 0.056(3) 0.029(2) 0.001(2) -0.003(2) -0.017(2)
C27 0.049(3) 0.059(3) 0.032(3) 0.001(2) -0.012(2) -0.024(3)
C28 0.065(4) 0.063(4) 0.045(3) -0.003(3) -0.004(3) -0.032(3)
C29 0.066(4) 0.062(4) 0.039(3) 0.013(3) -0.012(3) -0.031(3)
C30 0.053(3) 0.075(4) 0.032(3) 0.009(3) -0.013(2) -0.027(3)
C31 0.041(3) 0.056(3) 0.027(2) 0.004(2) -0.006(2) -0.020(2)
C32 0.043(3) 0.078(4) 0.029(3) 0.008(2) -0.019(2) -0.025(3)
C33 0.051(3) 0.099(5) 0.045(3) 0.021(3) -0.019(3) -0.039(3)
C34 0.036(3) 0.067(4) 0.023(2) -0.002(2) -0.001(2) -0.022(3)
C35 0.034(3) 0.067(4) 0.022(2) 0.004(2) -0.0043(19) -0.018(3)
C36 0.051(3) 0.053(3) 0.033(3) -0.003(2) -0.011(2) -0.005(3)
C37 0.070(4) 0.063(4) 0.043(3) 0.007(3) -0.015(3) -0.018(3)
C38 0.100(6) 0.053(4) 0.068(5) 0.001(3) -0.005(4) -0.015(4)
C39 0.089(6) 0.070(5) 0.060(4) -0.011(4) -0.003(4) 0.011(4)
C40 0.067(4) 0.067(4) 0.044(3) -0.008(3) -0.003(3) -0.007(4)
C41 0.056(4) 0.074(4) 0.030(3) 0.002(3) -0.009(3) -0.014(3)
C42 0.039(3) 0.101(5) 0.022(2) -0.001(3) -0.005(2) -0.024(3)
C43 0.039(3) 0.095(5) 0.029(3) 0.003(3) 0.001(2) -0.020(3)
C44 0.036(2) 0.058(3) 0.019(2) -0.002(2) -0.0044(18) -0.027(2)
C45 0.032(2) 0.057(3) 0.019(2) -0.002(2) -0.0033(18) -0.021(2)
C46 0.037(3) 0.047(3) 0.035(3) 0.003(2) -0.001(2) -0.019(2)
C47 0.051(3) 0.052(3) 0.021(2) 0.001(2) -0.002(2) -0.033(3)
C48 0.038(3) 0.070(4) 0.025(2) -0.010(2) 0.000(2) -0.033(3)
C49 0.044(3) 0.071(4) 0.021(2) -0.006(2) -0.001(2) -0.029(3)
C50 0.041(3) 0.102(5) 0.033(3) -0.008(3) -0.001(2) -0.040(3)
C51 0.056(4) 0.092(5) 0.057(4) 0.005(3) -0.006(3) -0.047(4)
C52 0.078(5) 0.085(5) 0.041(3) 0.003(3) 0.001(3) -0.055(4)
C53 0.052(3) 0.061(3) 0.032(3) -0.005(2) 0.001(2) -0.031(3)
C54 0.071(4) 0.057(4) 0.056(4) 0.010(3) -0.007(3) -0.035(3)
C55A 0.120(9) 0.113(8) 0.071(6) 0.036(6) -0.024(6) -0.047(7)
C55B 0.120(9) 0.113(8) 0.071(6) 0.036(6) -0.024(6) -0.047(7)
C56 0.038(3) 0.064(3) 0.017(2) -0.001(2) -0.0019(19) -0.025(2)
C57 0.040(3) 0.052(3) 0.021(2) -0.0009(19) -0.0002(19) -0.031(2)
C58 0.044(3) 0.054(3) 0.015(2) 0.0026(19) -0.0022(19) -0.028(2)
C59 0.039(3) 0.054(3) 0.023(2) 0.002(2) -0.0052(19) -0.022(2)
C60 0.039(3) 0.057(3) 0.030(2) -0.009(2) 0.003(2) -0.022(2)
C61 0.043(3) 0.073(4) 0.036(3) -0.019(3) 0.005(2) -0.030(3)
C62 0.047(3) 0.054(3) 0.031(3) -0.011(2) -0.004(2) -0.025(3)
C63 0.042(3) 0.056(3) 0.019(2) -0.003(2) -0.0076(19) -0.030(2)
C64 0.045(3) 0.068(3) 0.015(2) -0.003(2) -0.0035(19) -0.034(3)
C65 0.050(3) 0.076(4) 0.031(3) -0.005(2) -0.008(2) -0.037(3)
C66 0.040(3) 0.053(3) 0.019(2) 0.0024(19) -0.0085(18) -0.031(2)
C67 0.046(3) 0.066(3) 0.024(2) -0.002(2) -0.006(2) -0.035(3)
C68 0.054(3) 0.056(3) 0.023(2) -0.001(2) -0.009(2) -0.038(3)
C69 0.058(3) 0.055(3) 0.024(2) -0.001(2) -0.004(2) -0.037(3)
C70 0.051(3) 0.058(3) 0.027(2) 0.004(2) -0.016(2) -0.026(3)
C71 0.054(3) 0.063(4) 0.046(3) 0.006(3) -0.009(3) -0.026(3)
C72 0.058(4) 0.066(4) 0.037(3) -0.014(3) 0.000(3) -0.026(3)
C73 0.064(4) 0.072(4) 0.027(3) -0.006(2) -0.007(2) -0.038(3)
C74 0.050(3) 0.054(3) 0.032(3) -0.003(2) -0.006(2) -0.030(3)
C75 0.053(3) 0.078(4) 0.025(2) -0.009(2) -0.007(2) -0.038(3)
C76 0.052(3) 0.105(5) 0.056(4) -0.020(3) -0.009(3) -0.046(4)
C77 0.047(3) 0.078(4) 0.017(2) 0.002(2) 0.001(2) -0.041(3)
C78 0.058(3) 0.071(4) 0.019(2) 0.002(2) -0.002(2) -0.047(3)
C79 0.087(5) 0.053(4) 0.034(3) 0.000(2) -0.015(3) -0.040(3)
C80 0.091(5) 0.060(4) 0.041(3) 0.003(3) -0.016(3) -0.042(4)
C81 0.125(7) 0.050(4) 0.059(4) 0.005(3) -0.008(4) -0.034(4)
C82 0.140(8) 0.065(5) 0.060(4) 0.009(3) -0.012(5) -0.059(5)
C83 0.105(6) 0.080(5) 0.042(3) 0.004(3) -0.002(3) -0.060(5)
C84 0.093(5) 0.071(4) 0.028(3) -0.004(3) -0.006(3) -0.059(4)
C85 0.070(4) 0.098(5) 0.023(2) 0.005(3) -0.006(2) -0.065(4)
C86 0.064(4) 0.091(5) 0.037(3) -0.001(3) -0.001(3) -0.055(4)
N1 0.037(2) 0.052(2) 0.0196(18) -0.0011(16) -0.0007(15) -0.0258(19)
N2 0.038(2) 0.046(2) 0.0186(18) 0.0000(16) -0.0050(15) -0.0227(19)
N3 0.036(2) 0.063(3) 0.0189(18) 0.0023(17) -0.0072(16) -0.029(2)
N4 0.034(2) 0.048(2) 0.0234(18) 0.0024(16) -0.0043(15) -0.0257(18)
N5 0.051(3) 0.054(3) 0.030(2) -0.0040(19) -0.0018(19) -0.026(2)
N6 0.0266(19) 0.059(3) 0.0158(17) -0.0014(16) -0.0052(15) -0.0166(18)
N7 0.037(2) 0.056(3) 0.0221(19) 0.0017(17) -0.0026(17) -0.017(2)
N8 0.040(2) 0.061(3) 0.0222(19) 0.0049(18) -0.0093(17) -0.021(2)
N9 0.039(2) 0.057(3) 0.027(2) 0.0020(19) -0.0051(17) -0.015(2)
N10 0.035(2) 0.070(3) 0.025(2) 0.001(2) -0.0007(17) -0.010(2)
N11 0.036(2) 0.044(2) 0.0242(19) -0.0008(16) -0.0012(16) -0.0207(18)
N12 0.032(2) 0.052(3) 0.031(2) 0.0009(18) -0.0047(17) -0.0228(19)
N13 0.055(3) 0.047(3) 0.030(2) 0.0024(18) -0.0071(19) -0.027(2)
N14 0.0318(19) 0.049(2) 0.0147(17) -0.0007(16) -0.0008(15) -0.0189(18)
N15 0.039(2) 0.060(3) 0.0177(18) -0.0020(17) -0.0066(16) -0.027(2)
N16 0.037(2) 0.059(3) 0.0153(17) 0.0027(16) -0.0073(15) -0.030(2)
N17 0.050(2) 0.062(3) 0.0205(19) 0.0009(18) -0.0035(18) -0.038(2)
N18 0.051(3) 0.061(3) 0.0230(19) -0.0025(18) -0.0054(18) -0.036(2)
N19 0.061(3) 0.062(3) 0.026(2) -0.0034(19) -0.0049(19) -0.041(2)
N20 0.067(3) 0.074(3) 0.024(2) 0.000(2) -0.002(2) -0.051(3)
O1 0.0338(16) 0.0421(18) 0.0132(13) 0.0011(12) 0.0003(12) -0.0139(14)
O2 0.0365(17) 0.0468(19) 0.0166(14) 0.0006(13) -0.0120(12) -0.0200(15)
O3 0.0316(16) 0.0477(19) 0.0114(13) 0.0017(12) -0.0075(11) -0.0193(14)
O4 0.0392(18) 0.0380(18) 0.0254(16) -0.0002(13) -0.0068(13) -0.0163(15)
O5 0.0431(18) 0.0428(18) 0.0175(14) -0.0027(12) 0.0029(13) -0.0280(15)
O6 0.0351(16) 0.0503(19) 0.0145(13) 0.0021(12) -0.0075(12) -0.0253(15)
O7 0.0395(17) 0.0435(18) 0.0143(13) 0.0010(12) -0.0104(12) -0.0246(15)
Fe1 0.0316(3) 0.0504(4) 0.0164(3) 0.0022(3) -0.0052(2) -0.0226(3)
Fe2 0.0333(4) 0.0542(5) 0.0232(3) -0.0058(3) -0.0067(3) -0.0183(3)
Fe3 0.0331(4) 0.0499(4) 0.0165(3) -0.0013(3) -0.0037(2) -0.0236(3)
Fe4 0.0438(4) 0.0541(5) 0.0239(3) 0.0051(3) -0.0109(3) -0.0311(4)
B2 0.035(3) 0.073(4) 0.028(3) -0.012(3) -0.008(2) -0.023(3)
F5 0.0470(18) 0.087(2) 0.055(2) 0.0042(17) -0.0108(15) -0.0398(18)
F6 0.066(2) 0.071(2) 0.0428(18) -0.0101(15) -0.0217(16) -0.0239(18)
F7 0.0377(16) 0.089(2) 0.0485(18) -0.0090(16) -0.0063(14) -0.0295(16)
F8 0.0574(19) 0.099(3) 0.0291(15) -0.0027(16) -0.0137(14) -0.0366(19)
C87B 0.126(9) 0.099(9) 0.091(7) -0.030(5) 0.007(5) -0.057(8)
C88B 0.126(9) 0.099(9) 0.091(7) -0.030(5) 0.007(5) -0.057(8)
C89B 0.137(5) 0.069(4) 0.084(6) -0.040(4) 0.030(4) -0.057(4)
N21B 0.137(5) 0.069(4) 0.084(6) -0.040(4) 0.030(4) -0.057(4)
O8B 0.069(9) 0.065(10) 0.140(17) 0.050(10) -0.029(9) -0.045(8)
C90 0.106(6) 0.114(6) 0.110(7) 0.016(5) -0.024(5) -0.034(5)
C91A 0.106(6) 0.114(6) 0.110(7) 0.016(5) -0.024(5) -0.034(5)
C91B 0.106(6) 0.114(6) 0.110(7) 0.016(5) -0.024(5) -0.034(5)
C92 0.096(7) 0.093(6) 0.090(6) 0.039(5) -0.008(5) -0.006(6)
N22 0.082(5) 0.090(5) 0.131(7) 0.020(5) -0.003(5) -0.005(4)
O9 0.080(4) 0.104(4) 0.102(4) 0.032(4) 0.006(3) -0.012(3)
C87A 0.126(9) 0.099(9) 0.091(7) -0.030(5) 0.007(5) -0.057(8)
C88A 0.126(9) 0.099(9) 0.091(7) -0.030(5) 0.007(5) -0.057(8)
C89A 0.137(5) 0.069(4) 0.084(6) -0.040(4) 0.030(4) -0.057(4)
N21A 0.137(5) 0.069(4) 0.084(6) -0.040(4) 0.030(4) -0.057(4)
O8A 0.137(5) 0.069(4) 0.084(6) -0.040(4) 0.030(4) -0.057(4)
B1 0.049(3) 0.078(5) 0.029(3) 0.006(3) -0.012(3) -0.041(3)
F1 0.067(2) 0.099(3) 0.0258(15) -0.0001(15) -0.0141(14) -0.051(2)
F2 0.0441(17) 0.096(3) 0.0492(19) -0.0097(17) -0.0056(14) -0.0410(18)
F3 0.082(2) 0.084(2) 0.0427(18) 0.0157(17) -0.0324(17) -0.046(2)
F4 0.0560(19) 0.090(2) 0.0483(18) 0.0106(16) -0.0135(15) -0.0508(19)

loop_
_atom_type_symbol
_atom_type_description
_atom_type_scat_dispersion_real
_atom_type_scat_dispersion_imag
_atom_type_scat_source
C C 0.0033 0.0016 'International Tables Vol C Tables 4.2.6.8 and 6.1.1.4'
H H 0.0000 0.0000 'International Tables Vol C Tables 4.2.6.8 and 6.1.1.4'
N N 0.0061 0.0033 'International Tables Vol C Tables 4.2.6.8 and 6.1.1.4'
O O 0.0106 0.0060 'International Tables Vol C Tables 4.2.6.8 and 6.1.1.4'
B B 0.0013 0.0007 'International Tables Vol C Tables 4.2.6.8 and 6.1.1.4'
F F 0.0171 0.0103 'International Tables Vol C Tables 4.2.6.8 and 6.1.1.4'
Fe Fe 0.3463 0.8444 'International Tables Vol C Tables 4.2.6.8 and 6.1.1.4'

loop_
_geom_angle_atom_site_label_1
_geom_angle_atom_site_label_2
_geom_angle_atom_site_label_3
_geom_angle
O2 C1 C2 110.6(4)
O2 C1 C23 109.8(3)
C2 C1 C23 112.5(4)
O2 C1 H1 107.9
C2 C1 H1 107.9
C23 C1 H1 107.9
N1 C2 C1 108.4(4)
N1 C2 H2A 110.0
C1 C2 H2A 110.0
N1 C2 H2B 110.0
C1 C2 H2B 110.0
H2A C2 H2B 108.4
N1 C3 C4 108.4(4)
N1 C3 H3A 110.0
C4 C3 H3A 110.0
N1 C3 H3B 110.0
C4 C3 H3B 110.0
H3A C3 H3B 108.4
N4 C4 N5 113.4(4)
N4 C4 C3 120.5(4)
N5 C4 C3 126.1(5)
N4 C5 C10 109.8(4)
N4 C5 C6 130.2(5)
C10 C5 C6 119.9(5)
C7 C6 C5 117.9(5)
C7 C6 H6 121.1
C5 C6 H6 121.1
C6 C7 C8 120.0(5)
C6 C7 H7 120.0
C8 C7 H7 120.0
C9 C8 C7 123.2(6)
C9 C8 H8 118.4
C7 C8 H8 118.4
C8 C9 C10 115.8(6)
C8 C9 H9 122.1
C10 C9 H9 122.1
C5 C10 N5 105.4(4)
C5 C10 C9 123.2(5)
N5 C10 C9 131.4(5)
C12B C11 N5 104.1(15)
C12B C11 C12A 139.9(14)
N5 C11 C12A 110.9(6)
C12B C11 H11A 75.3
N5 C11 H11A 109.5
C12A C11 H11A 109.5
C12B C11 H11B 37.8
N5 C11 H11B 109.5
C12A C11 H11B 109.5
H11A C11 H11B 108.1
C12B C11 H11C 110.9
N5 C11 H11C 110.9
C12A C11 H11C 74.3
H11A C11 H11C 37.7
H11B C11 H11C 134.5
C12B C11 H11D 110.9
N5 C11 H11D 110.9
C12A C11 H11D 37.9
H11A C11 H11D 135.7
H11B C11 H11D 74.4
H11C C11 H11D 109.0
C11 C12A H12A 109.5
C11 C12A H12B 109.5
C11 C12A H12C 109.5
C11 C12B H12D 109.5
C11 C12B H12E 109.5
H12D C12B H12E 109.5
C11 C12B H12F 109.5
H12D C12B H12F 109.5
H12E C12B H12F 109.5
N1 C13 C14 110.4(4)
N1 C13 H13A 109.6
C14 C13 H13A 109.6
N1 C13 H13B 109.6
C14 C13 H13B 109.6
H13A C13 H13B 108.1
N2 C14 N3 113.6(4)
N2 C14 C13 123.4(4)
N3 C14 C13 122.7(4)
N2 C15 C20 109.1(4)
N2 C15 C16 131.2(4)
C20 C15 C16 119.6(4)
C17 C16 C15 116.7(4)
C17 C16 H16 121.6
C15 C16 H16 121.6
C16 C17 C18 121.8(5)
C16 C17 H17 119.1
C18 C17 H17 119.1
C19 C18 C17 123.4(5)
C19 C18 H18 118.3
C17 C18 H18 118.3
C18 C19 C20 115.6(5)
C18 C19 H19 122.2
C20 C19 H19 122.2
C15 C20 N3 105.5(4)
C15 C20 C19 122.8(5)
N3 C20 C19 131.5(4)
N3 C21 C22 111.6(4)
N3 C21 H21A 109.3
C22 C21 H21A 109.3
N3 C21 H21B 109.3
C22 C21 H21B 109.3
H21A C21 H21B 108.0
C21 C22 H22A 109.5
C21 C22 H22B 109.5
H22A C22 H22B 109.5
C21 C22 H22C 109.5
H22A C22 H22C 109.5
H22B C22 H22C 109.5
N6 C23 C1 107.3(4)
N6 C23 H23A 110.3
C1 C23 H23A 110.3
N6 C23 H23B 110.3
C1 C23 H23B 110.3
H23A C23 H23B 108.5
N6 C24 C25 108.3(4)
N6 C24 H24A 110.0
C25 C24 H24A 110.0
N6 C24 H24B 110.0
C25 C24 H24B 110.0
H24A C24 H24B 108.4
N7 C25 N8 112.4(4)
N7 C25 C24 123.6(4)
N8 C25 C24 124.0(4)
N7 C26 C31 110.4(5)
N7 C26 C27 128.8(5)
C31 C26 C27 120.7(5)
C28 C27 C26 115.8(5)
C28 C27 H27 122.1
C26 C27 H27 122.1
C27 C28 C29 122.5(6)
C27 C28 H28 118.8
C29 C28 H28 118.8
C30 C29 C28 122.3(5)
C30 C29 H29 118.9
C28 C29 H29 118.9
C29 C30 C31 114.7(5)
C29 C30 H30 122.7
C31 C30 H30 122.7
C26 C31 C30 123.9(5)
C26 C31 N8 105.6(4)
C30 C31 N8 130.6(5)
N8 C32 C33 110.3(5)
N8 C32 H32A 109.6
C33 C32 H32A 109.6
N8 C32 H32B 109.6
C33 C32 H32B 109.6
H32A C32 H32B 108.1
C32 C33 H33A 109.5
C32 C33 H33B 109.5
H33A C33 H33B 109.5
C32 C33 H33C 109.5
H33A C33 H33C 109.5
H33B C33 H33C 109.5
C35 C34 N6 106.4(4)
C35 C34 H34A 110.5
N6 C34 H34A 110.5
C35 C34 H34B 110.5
N6 C34 H34B 110.5
H34A C34 H34B 108.6
N9 C35 N10 112.2(5)
N9 C35 C34 121.3(4)
N10 C35 C34 126.5(5)
N9 C36 C37 128.8(6)
N9 C36 C41 109.9(6)
C37 C36 C41 121.3(6)
C36 C37 C38 115.1(7)
C36 C37 H37 122.5
C38 C37 H37 122.5
C37 C38 C39 122.4(8)
C37 C38 H38 118.8
C39 C38 H38 118.8
C40 C39 C38 120.8(7)
C40 C39 H39 119.6
C38 C39 H39 119.6
C39 C40 C41 118.7(7)
C39 C40 H40 120.6
C41 C40 H40 120.6
C40 C41 N10 133.0(6)
C40 C41 C36 121.7(7)
N10 C41 C36 105.2(5)
N10 C42 C43 112.5(4)
N10 C42 H42A 109.1
C43 C42 H42A 109.1
N10 C42 H42B 109.1
C43 C42 H42B 109.1
H42A C42 H42B 107.8
C42 C43 H43A 109.5
C42 C43 H43B 109.5
H43A C43 H43B 109.5
C42 C43 H43C 109.5
H43A C43 H43C 109.5
H43B C43 H43C 109.5
O6 C44 C45 111.9(4)
O6 C44 C66 109.7(3)
C45 C44 C66 111.7(4)
O6 C44 H44 107.8
C45 C44 H44 107.8
C66 C44 H44 107.8
C44 C45 N11 107.1(4)
C44 C45 H45A 110.3
N11 C45 H45A 110.3
C44 C45 H45B 110.3
N11 C45 H45B 110.3
H45A C45 H45B 108.5
N11 C46 C47 108.6(4)
N11 C46 H46A 110.0
C47 C46 H46A 110.0
N11 C46 H46B 110.0
C47 C46 H46B 110.0
H46A C46 H46B 108.3
N12 C47 N13 113.1(4)
N12 C47 C46 120.9(4)
N13 C47 C46 126.0(5)
C49 C48 N12 131.7(5)
C49 C48 C53 119.8(5)
N12 C48 C53 108.5(4)
C48 C49 C50 118.1(5)
C48 C49 H49 121.0
C50 C49 H49 121.0
C49 C50 C51 119.9(6)
C49 C50 H50 120.1
C51 C50 H50 120.1
C52 C51 C50 123.0(6)
C52 C51 H51 118.5
C50 C51 H51 118.5
C51 C52 C53 117.3(6)
C51 C52 H52 121.3
C53 C52 H52 121.3
C52 C53 N13 132.8(5)
C52 C53 C48 121.8(5)
N13 C53 C48 105.3(4)
N13 C54 C55B 106.7(17)
N13 C54 C55A 112.1(6)
C55B C54 C55A 137.6(17)
N13 C54 H54A 109.2
C55B C54 H54A 72.0
C55A C54 H54A 109.2
N13 C54 H54B 109.2
C55B C54 H54B 39.4
C55A C54 H54B 109.2
H54A C54 H54B 107.9
N13 C54 H54C 110.4
C55B C54 H54C 110.4
C55A C54 H54C 39.6
H54A C54 H54C 137.4
H54B C54 H54C 73.1
N13 C54 H54D 110.4
C55B C54 H54D 110.4
C55A C54 H54D 71.3
H54A C54 H54D 41.0
H54B C54 H54D 136.5
H54C C54 H54D 108.6
C54 C55A H55A 109.5
C54 C55A H55B 109.5
C54 C55A H55C 109.5
C54 C55B H55D 109.5
C54 C55B H55E 109.5
H55D C55B H55E 109.5
C54 C55B H55F 109.5
H55D C55B H55F 109.5
H55E C55B H55F 109.5
N11 C56 C57 110.4(4)
N11 C56 H56A 109.6
C57 C56 H56A 109.6
N11 C56 H56B 109.6
C57 C56 H56B 109.6
H56A C56 H56B 108.1
N14 C57 N15 113.0(4)
N14 C57 C56 123.4(4)
N15 C57 C56 123.2(4)
N14 C58 C63 108.4(4)
N14 C58 C59 131.0(4)
C63 C58 C59 120.5(4)
C60 C59 C58 116.5(4)
C60 C59 H59 121.7
C58 C59 H59 121.7
C59 C60 C61 121.9(5)
C59 C60 H60 119.0
C61 C60 H60 119.0
C62 C61 C60 121.7(5)
C62 C61 H61 119.1
C60 C61 H61 119.1
C61 C62 C63 117.4(5)
C61 C62 H62 121.3
C63 C62 H62 121.3
C62 C63 N15 133.0(4)
C62 C63 C58 121.8(5)
N15 C63 C58 104.9(4)
N15 C64 C65 111.5(4)
N15 C64 H64A 109.3
C65 C64 H64A 109.3
N15 C64 H64B 109.3
C65 C64 H64B 109.3
H64A C64 H64B 108.0
C64 C65 H65A 109.5
C64 C65 H65B 109.5
H65A C65 H65B 109.5
C64 C65 H65C 109.5
H65A C65 H65C 109.5
H65B C65 H65C 109.5
N16 C66 C44 106.8(4)
N16 C66 H66A 110.4
C44 C66 H66A 110.4
N16 C66 H66B 110.4
C44 C66 H66B 110.4
H66A C66 H66B 108.6
C68 C67 N16 108.6(4)
C68 C67 H67A 110.0
N16 C67 H67A 110.0
C68 C67 H67B 110.0
N16 C67 H67B 110.0
H67A C67 H67B 108.4
N17 C68 N18 113.1(5)
N17 C68 C67 123.4(4)
N18 C68 C67 123.4(4)
N17 C69 C74 109.4(5)
N17 C69 C70 129.8(4)
C74 C69 C70 120.8(5)
C71 C70 C69 116.4(5)
C71 C70 H70 121.8
C69 C70 H70 121.8
C72 C71 C70 122.9(6)
C72 C71 H71 118.6
C70 C71 H71 118.6
C71 C72 C73 121.4(5)
C71 C72 H72 119.3
C73 C72 H72 119.3
C74 C73 C72 115.4(5)
C74 C73 H73 122.3
C72 C73 H73 122.3
C73 C74 C69 123.1(5)
C73 C74 N18 130.2(5)
C69 C74 N18 106.7(4)
N18 C75 C76 111.9(5)
N18 C75 H75A 109.2
C76 C75 H75A 109.2
N18 C75 H75B 109.2
C76 C75 H75B 109.2
H75A C75 H75B 107.9
C75 C76 H76A 109.5
C75 C76 H76B 109.5
H76A C76 H76B 109.5
C75 C76 H76C 109.5
H76A C76 H76C 109.5
H76B C76 H76C 109.5
C78 C77 N16 106.6(4)
C78 C77 H77A 110.4
N16 C77 H77A 110.4
C78 C77 H77B 110.4
N16 C77 H77B 110.4
H77A C77 H77B 108.6
N19 C78 N20 112.2(5)
N19 C78 C77 121.6(4)
N20 C78 C77 126.1(5)
C80 C79 N19 131.2(6)
C80 C79 C84 119.4(6)
N19 C79 C84 109.3(6)
C79 C80 C81 118.4(7)
C79 C80 H80 120.8
C81 C80 H80 120.8
C82 C81 C80 120.9(8)
C82 C81 H81 119.5
C80 C81 H81 119.5
C81 C82 C83 122.3(7)
C81 C82 H82 118.8
C83 C82 H82 118.8
C84 C83 C82 117.4(7)
C84 C83 H83 121.3
C82 C83 H83 121.3
C83 C84 N20 133.4(6)
C83 C84 C79 121.6(7)
N20 C84 C79 105.0(5)
N20 C85 C86 112.9(4)
N20 C85 H85A 109.0
C86 C85 H85A 109.0
N20 C85 H85B 109.0
C86 C85 H85B 109.0
H85A C85 H85B 107.8
C85 C86 H86A 109.5
C85 C86 H86B 109.5
H86A C86 H86B 109.5
C85 C86 H86C 109.5
H86A C86 H86C 109.5
H86B C86 H86C 109.5
C3 N1 C13 111.6(4)
C3 N1 C2 113.5(4)
C13 N1 C2 111.1(4)
C3 N1 Fe1 107.9(3)
C13 N1 Fe1 110.9(3)
C2 N1 Fe1 101.4(3)
C14 N2 C15 105.7(4)
C14 N2 Fe1 117.1(3)
C15 N2 Fe1 136.5(3)
C14 N3 C20 106.1(4)
C14 N3 C21 127.3(4)
C20 N3 C21 126.5(4)
C4 N4 C5 105.3(4)
C4 N4 Fe1 114.9(3)
C5 N4 Fe1 139.7(3)
C4 N5 C10 106.1(4)
C4 N5 C11 128.2(5)
C10 N5 C11 125.7(4)
C23 N6 C34 113.8(4)
C23 N6 C24 112.3(4)
C34 N6 C24 108.2(4)
C23 N6 Fe2 103.0(2)
C34 N6 Fe2 105.8(3)
C24 N6 Fe2 113.7(3)
C25 N7 C26 105.1(4)
C25 N7 Fe2 116.3(3)
C26 N7 Fe2 138.4(3)
C25 N8 C31 106.4(4)
C25 N8 C32 126.9(4)
C31 N8 C32 126.7(4)
C35 N9 C36 105.7(4)
C35 N9 Fe2 112.9(3)
C36 N9 Fe2 140.9(4)
C35 N10 C41 106.9(5)
C35 N10 C42 127.5(5)
C41 N10 C42 125.3(5)
C46 N11 C56 111.3(4)
C46 N11 C45 113.6(4)
C56 N11 C45 110.9(4)
C46 N11 Fe3 107.6(3)
C56 N11 Fe3 111.2(3)
C45 N11 Fe3 101.8(2)
C47 N12 C48 106.6(4)
C47 N12 Fe3 114.3(3)
C48 N12 Fe3 139.1(3)
C47 N13 C53 106.6(4)
C47 N13 C54 128.5(5)
C53 N13 C54 124.9(4)
C57 N14 C58 106.4(4)
C57 N14 Fe3 116.9(3)
C58 N14 Fe3 136.0(3)
C57 N15 C63 107.3(4)
C57 N15 C64 127.1(4)
C63 N15 C64 125.5(4)
C66 N16 C77 114.1(4)
C66 N16 C67 112.6(3)
C77 N16 C67 107.4(4)
C66 N16 Fe4 104.2(3)
C77 N16 Fe4 105.5(3)
C67 N16 Fe4 113.0(3)
C68 N17 C69 105.7(4)
C68 N17 Fe4 116.1(3)
C69 N17 Fe4 138.1(3)
C68 N18 C74 105.1(4)
C68 N18 C75 128.3(4)
C74 N18 C75 126.6(4)
C78 N19 C79 106.1(4)
C78 N19 Fe4 113.6(3)
C79 N19 Fe4 139.7(4)
C78 N20 C84 107.3(5)
C78 N20 C85 127.2(5)
C84 N20 C85 125.3(5)
Fe1 O1 H1A 109.2
Fe1 O1 H1B 109.4
H1A O1 H1B 109.5
C1 O2 Fe1 116.0(2)
C1 O2 Fe2 112.1(2)
Fe1 O2 Fe2 130.23(15)
Fe3 O3 Fe2 137.65(16)
Fe4 O4 Fe2 130.53(18)
Fe3 O5 H5A 109.9
Fe3 O5 H5B 110.1
H5A O5 H5B 108.7
C44 O6 Fe3 115.5(2)
C44 O6 Fe4 112.9(2)
Fe3 O6 Fe4 130.27(15)
Fe1 O7 Fe4 137.55(17)
O7 Fe1 O1 97.99(13)
O7 Fe1 O2 99.39(13)
O1 Fe1 O2 92.99(12)
O7 Fe1 N2 99.54(14)
O1 Fe1 N2 158.61(14)
O2 Fe1 N2 96.12(13)
O7 Fe1 N4 106.95(14)
O1 Fe1 N4 81.63(13)
O2 Fe1 N4 153.59(13)
N2 Fe1 N4 81.62(14)
O7 Fe1 N1 177.05(14)
O1 Fe1 N1 84.89(13)
O2 Fe1 N1 79.77(13)
N2 Fe1 N1 77.78(14)
N4 Fe1 N1 74.02(14)
O4 Fe2 O3 97.24(13)
O4 Fe2 O2 102.44(13)
O3 Fe2 O2 92.50(12)
O4 Fe2 N7 101.60(15)
O3 Fe2 N7 160.91(15)
O2 Fe2 N7 86.43(13)
O4 Fe2 N9 104.78(16)
O3 Fe2 N9 86.18(14)
O2 Fe2 N9 152.69(15)
N7 Fe2 N9 86.11(15)
O4 Fe2 N6 176.78(14)
O3 Fe2 N6 85.43(13)
O2 Fe2 N6 79.16(13)
N7 Fe2 N6 75.64(15)
N9 Fe2 N6 73.54(15)
O3 Fe3 O5 98.34(13)
O3 Fe3 O6 99.26(13)
O5 Fe3 O6 92.86(12)
O3 Fe3 N14 99.21(14)
O5 Fe3 N14 159.05(14)
O6 Fe3 N14 95.52(13)
O3 Fe3 N12 106.91(14)
O5 Fe3 N12 82.27(14)
O6 Fe3 N12 153.80(14)
N14 Fe3 N12 81.76(15)
O3 Fe3 N11 176.66(14)
O5 Fe3 N11 84.89(13)
O6 Fe3 N11 79.68(13)
N14 Fe3 N11 77.79(14)
N12 Fe3 N11 74.27(14)
O4 Fe4 O7 98.00(13)
O4 Fe4 O6 102.43(13)
O7 Fe4 O6 92.82(12)
O4 Fe4 N19 105.10(16)
O7 Fe4 N19 85.94(14)
O6 Fe4 N19 152.35(15)
O4 Fe4 N17 100.81(15)
O7 Fe4 N17 161.02(15)
O6 Fe4 N17 85.62(13)
N19 Fe4 N17 86.75(15)
O4 Fe4 N16 176.58(14)
O7 Fe4 N16 85.11(13)
O6 Fe4 N16 78.77(12)
N19 Fe4 N16 73.60(16)
N17 Fe4 N16 76.03(15)
F8 B2 F6 110.7(5)
F8 B2 F7 110.9(4)
F6 B2 F7 110.4(4)
F8 B2 F5 109.3(4)
F6 B2 F5 108.5(4)
F7 B2 F5 107.0(5)
N21B C87B H87D 109.5
N21B C87B H87E 109.5
H87D C87B H87E 109.5
N21B C87B H87F 109.5
H87D C87B H87F 109.5
H87E C87B H87F 109.5
N21B C88B H88D 109.5
N21B C88B H88E 109.5
H88D C88B H88E 109.5
N21B C88B H88F 109.5
H88D C88B H88F 109.5
H88E C88B H88F 109.5
O8B C89B N21B 137(4)
O8B C89B H89B 111.5
N21B C89B H89B 111.5
C89B N21B C88B 106(2)
C89B N21B C87B 146(3)
C88B N21B C87B 99.1(19)
N22 C90 H90A 109.5
N22 C90 H90B 109.5
H90A C90 H90B 109.5
N22 C90 H90C 109.5
H90A C90 H90C 109.5
H90B C90 H90C 109.5
N22 C91A H91A 109.5
N22 C91A H91B 109.5
N22 C91A H91C 109.5
N22 C91B H91D 109.5
N22 C91B H91E 109.5
H91D C91B H91E 109.5
N22 C91B H91F 109.5
H91D C91B H91F 109.5
H91E C91B H91F 109.5
O9 C92 N22 126.5(9)
O9 C92 H92 116.7
N22 C92 H92 116.7
C92 N22 C91A 125.6(10)
C92 N22 C90 119.3(7)
C91A N22 C90 112.3(9)
C92 N22 C91B 125.0(16)
C91A N22 C91B 41.9(15)
C90 N22 C91B 109.2(15)
O8A C89A N21A 112.1(14)
O8A C89A H89A 123.9
N21A C89A H89A 123.9
C89A N21A C88A 127.3(13)
C89A N21A C87A 118.1(12)
C88A N21A C87A 114.6(11)
F3 B1 F4 111.2(5)
F3 B1 F1 111.3(5)
F4 B1 F1 110.6(4)
F3 B1 F2 108.5(4)
F4 B1 F2 106.6(5)
F1 B1 F2 108.5(4)

loop_
_geom_bond_atom_site_label_1
_geom_bond_atom_site_label_2
_geom_bond_distance
C1 O2 1.432(5)
C1 C2 1.498(7)
C1 C23 1.519(6)
C1 H1 1.0000
C2 N1 1.493(6)
C2 H2A 0.9900
C2 H2B 0.9900
C3 N1 1.446(6)
C3 C4 1.513(7)
C3 H3A 0.9900
C3 H3B 0.9900
C4 N4 1.309(6)
C4 N5 1.352(6)
C5 N4 1.379(6)
C5 C10 1.386(7)
C5 C6 1.403(7)
C6 C7 1.390(7)
C6 H6 0.9500
C7 C8 1.415(9)
C7 H7 0.9500
C8 C9 1.358(9)
C8 H8 0.9500
C9 C10 1.403(7)
C9 H9 0.9500
C10 N5 1.395(7)
C11 C12B 1.455(19)
C11 N5 1.480(7)
C11 C12A 1.516(11)
C11 H11A 0.9900
C11 H11B 0.9900
C11 H11C 0.9900
C11 H11D 0.9900
C12A H12A 0.9800
C12A H12B 0.9800
C12A H12C 0.9800
C12B H12D 0.9800
C12B H12E 0.9800
C12B H12F 0.9800
C13 N1 1.484(6)
C13 C14 1.514(7)
C13 H13A 0.9900
C13 H13B 0.9900
C14 N2 1.302(6)
C14 N3 1.339(5)
C15 N2 1.382(6)
C15 C20 1.385(6)
C15 C16 1.417(7)
C16 C17 1.370(7)
C16 H16 0.9500
C17 C18 1.380(7)
C17 H17 0.9500
C18 C19 1.347(8)
C18 H18 0.9500
C19 C20 1.406(7)
C19 H19 0.9500
C20 N3 1.399(6)
C21 N3 1.465(6)
C21 C22 1.526(7)
C21 H21A 0.9900
C21 H21B 0.9900
C22 H22A 0.9800
C22 H22B 0.9800
C22 H22C 0.9800
C23 N6 1.466(6)
C23 H23A 0.9900
C23 H23B 0.9900
C24 N6 1.487(6)
C24 C25 1.492(7)
C24 H24A 0.9900
C24 H24B 0.9900
C25 N7 1.329(6)
C25 N8 1.363(6)
C26 N7 1.379(6)
C26 C31 1.380(7)
C26 C27 1.397(7)
C27 C28 1.385(8)
C27 H27 0.9500
C28 C29 1.389(8)
C28 H28 0.9500
C29 C30 1.381(8)
C29 H29 0.9500
C30 C31 1.395(7)
C30 H30 0.9500
C31 N8 1.395(7)
C32 N8 1.487(6)
C32 C33 1.523(8)
C32 H32A 0.9900
C32 H32B 0.9900
C33 H33A 0.9800
C33 H33B 0.9800
C33 H33C 0.9800
C34 C35 1.481(8)
C34 N6 1.486(5)
C34 H34A 0.9900
C34 H34B 0.9900
C35 N9 1.345(7)
C35 N10 1.350(6)
C36 N9 1.361(7)
C36 C37 1.386(9)
C36 C41 1.406(8)
C37 C38 1.399(9)
C37 H37 0.9500
C38 C39 1.418(11)
C38 H38 0.9500
C39 C40 1.326(11)
C39 H39 0.9500
C40 C41 1.370(9)
C40 H40 0.9500
C41 N10 1.393(8)
C42 N10 1.460(7)
C42 C43 1.525(7)
C42 H42A 0.9900
C42 H42B 0.9900
C43 H43A 0.9800
C43 H43B 0.9800
C43 H43C 0.9800
C44 O6 1.437(5)
C44 C45 1.487(7)
C44 C66 1.537(6)
C44 H44 1.0000
C45 N11 1.510(5)
C45 H45A 0.9900
C45 H45B 0.9900
C46 N11 1.457(6)
C46 C47 1.482(7)
C46 H46A 0.9900
C46 H46B 0.9900
C47 N12 1.334(6)
C47 N13 1.350(6)
C48 C49 1.369(7)
C48 N12 1.381(6)
C48 C53 1.428(8)
C49 C50 1.401(7)
C49 H49 0.9500
C50 C51 1.409(9)
C50 H50 0.9500
C51 C52 1.335(9)
C51 H51 0.9500
C52 C53 1.382(8)
C52 H52 0.9500
C53 N13 1.412(7)
C54 N13 1.465(7)
C54 C55B 1.47(2)
C54 C55A 1.500(11)
C54 H54A 0.9900
C54 H54B 0.9900
C54 H54C 0.9900
C54 H54D 0.9900
C55A H55A 0.9800
C55A H55B 0.9800
C55A H55C 0.9800
C55B H55D 0.9800
C55B H55E 0.9800
C55B H55F 0.9800
C56 N11 1.483(6)
C56 C57 1.513(7)
C56 H56A 0.9900
C56 H56B 0.9900
C57 N14 1.311(6)
C57 N15 1.334(6)
C58 N14 1.389(6)
C58 C63 1.406(6)
C58 C59 1.411(7)
C59 C60 1.395(7)
C59 H59 0.9500
C60 C61 1.398(7)
C60 H60 0.9500
C61 C62 1.372(8)
C61 H61 0.9500
C62 C63 1.392(7)
C62 H62 0.9500
C63 N15 1.401(6)
C64 N15 1.473(6)
C64 C65 1.513(7)
C64 H64A 0.9900
C64 H64B 0.9900
C65 H65A 0.9800
C65 H65B 0.9800
C65 H65C 0.9800
C66 N16 1.450(6)
C66 H66A 0.9900
C66 H66B 0.9900
C67 C68 1.490(7)
C67 N16 1.495(6)
C67 H67A 0.9900
C67 H67B 0.9900
C68 N17 1.334(6)
C68 N18 1.361(6)
C69 N17 1.378(7)
C69 C74 1.387(7)
C69 C70 1.396(7)
C70 C71 1.387(8)
C70 H70 0.9500
C71 C72 1.368(8)
C71 H71 0.9500
C72 C73 1.415(8)
C72 H72 0.9500
C73 C74 1.385(7)
C73 H73 0.9500
C74 N18 1.409(7)
C75 N18 1.458(6)
C75 C76 1.511(8)
C75 H75A 0.9900
C75 H75B 0.9900
C76 H76A 0.9800
C76 H76B 0.9800
C76 H76C 0.9800
C77 C78 1.466(7)
C77 N16 1.495(5)
C77 H77A 0.9900
C77 H77B 0.9900
C78 N19 1.331(7)
C78 N20 1.369(6)
C79 C80 1.378(9)
C79 N19 1.386(7)
C79 C84 1.421(8)
C80 C81 1.382(9)
C80 H80 0.9500
C81 C82 1.370(11)
C81 H81 0.9500
C82 C83 1.371(11)
C82 H82 0.9500
C83 C84 1.368(8)
C83 H83 0.9500
C84 N20 1.396(8)
C85 N20 1.454(7)
C85 C86 1.535(7)
C85 H85A 0.9900
C85 H85B 0.9900
C86 H86A 0.9800
C86 H86B 0.9800
C86 H86C 0.9800
N1 Fe1 2.300(4)
N2 Fe1 2.100(4)
N4 Fe1 2.179(4)
N6 Fe2 2.297(4)
N7 Fe2 2.162(4)
N9 Fe2 2.170(4)
N11 Fe3 2.300(4)
N12 Fe3 2.171(4)
N14 Fe3 2.103(4)
N16 Fe4 2.296(4)
N17 Fe4 2.161(4)
N19 Fe4 2.147(4)
O1 Fe1 1.972(3)
O1 H1A 0.8709
O1 H1B 0.8703
O2 Fe1 1.999(3)
O2 Fe2 2.096(3)
O3 Fe3 1.831(3)
O3 Fe2 1.955(3)
O4 Fe4 1.828(3)
O4 Fe2 1.832(3)
O5 Fe3 1.968(3)
O5 H5A 0.8827
O5 H5B 0.8825
O6 Fe3 2.002(3)
O6 Fe4 2.086(3)
O7 Fe1 1.829(3)
O7 Fe4 1.955(3)
B2 F8 1.368(6)
B2 F6 1.376(7)
B2 F7 1.390(6)
B2 F5 1.414(7)
C87B N21B 1.49(2)
C87B H87D 0.9800
C87B H87E 0.9800
C87B H87F 0.9800
C88B N21B 1.468(18)
C88B H88D 0.9800
C88B H88E 0.9800
C88B H88F 0.9800
C89B O8B 1.203(19)
C89B N21B 1.414(17)
C89B H89B 0.9500
C90 N22 1.463(11)
C90 H90A 0.9800
C90 H90B 0.9800
C90 H90C 0.9800
C91A N22 1.450(15)
C91A H91A 0.9800
C91A H91B 0.9800
C91A H91C 0.9800
C91B N22 1.53(3)
C91B H91D 0.9800
C91B H91E 0.9800
C91B H91F 0.9800
C92 O9 1.198(9)
C92 N22 1.320(11)
C92 H92 0.9500
C87A N21A 1.500(16)
C87A H87A 0.9800
C87A H87B 0.9800
C87A H87C 0.9800
C88A N21A 1.453(14)
C88A H88A 0.9800
C88A H88B 0.9800
C88A H88C 0.9800
C89A O8A 1.211(14)
C89A N21A 1.408(14)
C89A H89A 0.9500
B1 F3 1.356(7)
B1 F4 1.378(7)
B1 F1 1.380(7)
B1 F2 1.439(7)

loop_
_geom_torsion_atom_site_label_1
_geom_torsion_atom_site_label_2
_geom_torsion_atom_site_label_3
_geom_torsion_atom_site_label_4
_geom_torsion
O2 C1 C2 N1 -53.4(5)
C23 C1 C2 N1 -176.6(3)
N1 C3 C4 N4 24.5(6)
N1 C3 C4 N5 -154.1(4)
N4 C5 C6 C7 -179.5(5)
C10 C5 C6 C7 -4.1(7)
C5 C6 C7 C8 3.5(7)
C6 C7 C8 C9 -2.1(9)
C7 C8 C9 C10 1.0(9)
N4 C5 C10 N5 0.1(5)
C6 C5 C10 N5 -176.1(4)
N4 C5 C10 C9 179.5(5)
C6 C5 C10 C9 3.3(8)
C8 C9 C10 C5 -1.6(8)
C8 C9 C10 N5 177.6(5)
N1 C13 C14 N2 -5.0(6)
N1 C13 C14 N3 168.2(4)
N2 C15 C16 C17 175.8(5)
C20 C15 C16 C17 0.1(7)
C15 C16 C17 C18 0.1(8)
C16 C17 C18 C19 -0.7(9)
C17 C18 C19 C20 1.0(8)
N2 C15 C20 N3 -1.6(5)
C16 C15 C20 N3 174.9(4)
N2 C15 C20 C19 -176.4(4)
C16 C15 C20 C19 0.2(8)
C18 C19 C20 C15 -0.7(8)
C18 C19 C20 N3 -173.9(5)
O2 C1 C23 N6 60.2(4)
C2 C1 C23 N6 -176.1(3)
N6 C24 C25 N7 -17.5(7)
N6 C24 C25 N8 165.9(4)
N7 C26 C27 C28 -177.8(5)
C31 C26 C27 C28 3.8(8)
C26 C27 C28 C29 -4.7(9)
C27 C28 C29 C30 2.8(10)
C28 C29 C30 C31 0.2(9)
N7 C26 C31 C30 -179.7(5)
C27 C26 C31 C30 -1.1(8)
N7 C26 C31 N8 0.5(6)
C27 C26 C31 N8 179.1(5)
C29 C30 C31 C26 -1.0(8)
C29 C30 C31 N8 178.7(5)
N6 C34 C35 N9 -26.2(6)
N6 C34 C35 N10 153.0(4)
N9 C36 C37 C38 -179.9(6)
C41 C36 C37 C38 2.4(8)
C36 C37 C38 C39 -1.7(10)
C37 C38 C39 C40 0.4(12)
C38 C39 C40 C41 0.1(11)
C39 C40 C41 N10 -178.4(6)
C39 C40 C41 C36 0.7(10)
N9 C36 C41 C40 179.8(5)
C37 C36 C41 C40 -2.1(9)
N9 C36 C41 N10 -0.9(6)
C37 C36 C41 N10 177.2(5)
O6 C44 C45 N11 -53.3(4)
C66 C44 C45 N11 -176.7(3)
N11 C46 C47 N12 25.6(6)
N11 C46 C47 N13 -154.6(4)
N12 C48 C49 C50 -179.8(5)
C53 C48 C49 C50 -3.2(7)
C48 C49 C50 C51 1.2(8)
C49 C50 C51 C52 2.4(9)
C50 C51 C52 C53 -3.6(10)
C51 C52 C53 N13 178.9(6)
C51 C52 C53 C48 1.4(9)
C49 C48 C53 C52 2.0(8)
N12 C48 C53 C52 179.3(5)
C49 C48 C53 N13 -176.1(4)
N12 C48 C53 N13 1.2(5)
N11 C56 C57 N14 -4.8(6)
N11 C56 C57 N15 167.8(4)
N14 C58 C59 C60 176.2(5)
C63 C58 C59 C60 1.0(7)
C58 C59 C60 C61 -0.4(7)
C59 C60 C61 C62 -1.0(8)
C60 C61 C62 C63 1.7(8)
C61 C62 C63 N15 -174.3(5)
C61 C62 C63 C58 -1.1(8)
N14 C58 C63 C62 -176.5(4)
C59 C58 C63 C62 -0.3(7)
N14 C58 C63 N15 -1.6(5)
C59 C58 C63 N15 174.6(4)
O6 C44 C66 N16 58.7(4)
C45 C44 C66 N16 -176.7(3)
N16 C67 C68 N17 -18.4(6)
N16 C67 C68 N18 166.0(4)
N17 C69 C70 C71 -178.2(5)
C74 C69 C70 C71 1.5(8)
C69 C70 C71 C72 -2.3(8)
C70 C71 C72 C73 1.6(9)
C71 C72 C73 C74 -0.1(8)
C72 C73 C74 C69 -0.6(8)
C72 C73 C74 N18 178.1(5)
N17 C69 C74 C73 179.7(5)
C70 C69 C74 C73 -0.1(8)
N17 C69 C74 N18 0.7(6)
C70 C69 C74 N18 -179.1(4)
N16 C77 C78 N19 -24.8(6)
N16 C77 C78 N20 152.8(4)
N19 C79 C80 C81 179.5(6)
C84 C79 C80 C81 3.1(8)
C79 C80 C81 C82 -1.6(10)
C80 C81 C82 C83 0.2(11)
C81 C82 C83 C84 -0.3(11)
C82 C83 C84 N20 -178.3(6)
C82 C83 C84 C79 1.9(9)
C80 C79 C84 C83 -3.4(8)
N19 C79 C84 C83 179.5(5)
C80 C79 C84 N20 176.8(5)
N19 C79 C84 N20 -0.4(6)
C4 C3 N1 C13 83.6(5)
C4 C3 N1 C2 -150.0(4)
C4 C3 N1 Fe1 -38.5(4)
C14 C13 N1 C3 -113.6(4)
C14 C13 N1 C2 118.7(4)
C14 C13 N1 Fe1 6.8(4)
C1 C2 N1 C3 162.2(4)
C1 C2 N1 C13 -71.2(4)
C1 C2 N1 Fe1 46.7(4)
N3 C14 N2 C15 -1.4(5)
C13 C14 N2 C15 172.3(4)
N3 C14 N2 Fe1 -173.7(3)
C13 C14 N2 Fe1 0.0(6)
C20 C15 N2 C14 1.9(5)
C16 C15 N2 C14 -174.1(5)
C20 C15 N2 Fe1 171.9(3)
C16 C15 N2 Fe1 -4.2(8)
N2 C14 N3 C20 0.4(5)
C13 C14 N3 C20 -173.3(4)
N2 C14 N3 C21 -175.8(4)
C13 C14 N3 C21 10.5(7)
C15 C20 N3 C14 0.8(5)
C19 C20 N3 C14 174.9(5)
C15 C20 N3 C21 177.0(4)
C19 C20 N3 C21 -8.9(8)
C22 C21 N3 C14 79.8(6)
C22 C21 N3 C20 -95.7(5)
N5 C4 N4 C5 0.3(5)
C3 C4 N4 C5 -178.6(4)
N5 C4 N4 Fe1 -176.4(3)
C3 C4 N4 Fe1 4.8(5)
C10 C5 N4 C4 -0.2(5)
C6 C5 N4 C4 175.5(5)
C10 C5 N4 Fe1 175.1(3)
C6 C5 N4 Fe1 -9.2(8)
N4 C4 N5 C10 -0.2(5)
C3 C4 N5 C10 178.5(4)
N4 C4 N5 C11 179.8(5)
C3 C4 N5 C11 -1.5(8)
C5 C10 N5 C4 0.1(5)
C9 C10 N5 C4 -179.3(5)
C5 C10 N5 C11 -180.0(5)
C9 C10 N5 C11 0.7(9)
C12B C11 N5 C4 -100.9(15)
C12A C11 N5 C4 99.1(8)
C12B C11 N5 C10 79.1(15)
C12A C11 N5 C10 -80.9(8)
C1 C23 N6 C34 -162.1(4)
C1 C23 N6 C24 74.5(4)
C1 C23 N6 Fe2 -48.1(3)
C35 C34 N6 C23 156.5(4)
C35 C34 N6 C24 -78.0(5)
C35 C34 N6 Fe2 44.2(4)
C25 C24 N6 C23 -100.2(5)
C25 C24 N6 C34 133.4(4)
C25 C24 N6 Fe2 16.3(5)
N8 C25 N7 C26 2.8(5)
C24 C25 N7 C26 -174.2(5)
N8 C25 N7 Fe2 -173.7(3)
C24 C25 N7 Fe2 9.4(6)
C31 C26 N7 C25 -1.9(6)
C27 C26 N7 C25 179.5(5)
C31 C26 N7 Fe2 173.2(4)
C27 C26 N7 Fe2 -5.3(9)
N7 C25 N8 C31 -2.6(6)
C24 C25 N8 C31 174.4(5)
N7 C25 N8 C32 178.4(5)
C24 C25 N8 C32 -4.6(8)
C26 C31 N8 C25 1.2(5)
C30 C31 N8 C25 -178.6(6)
C26 C31 N8 C32 -179.7(5)
C30 C31 N8 C32 0.5(9)
C33 C32 N8 C25 99.3(6)
C33 C32 N8 C31 -79.5(6)
N10 C35 N9 C36 -1.3(5)
C34 C35 N9 C36 178.0(4)
N10 C35 N9 Fe2 172.3(3)
C34 C35 N9 Fe2 -8.3(6)
C37 C36 N9 C35 -176.6(5)
C41 C36 N9 C35 1.3(6)
C37 C36 N9 Fe2 12.7(9)
C41 C36 N9 Fe2 -169.4(4)
N9 C35 N10 C41 0.8(6)
C34 C35 N10 C41 -178.5(5)
N9 C35 N10 C42 175.7(4)
C34 C35 N10 C42 -3.6(8)
C40 C41 N10 C35 179.3(6)
C36 C41 N10 C35 0.0(6)
C40 C41 N10 C42 4.2(9)
C36 C41 N10 C42 -175.0(4)
C43 C42 N10 C35 103.9(6)
C43 C42 N10 C41 -82.1(7)
C47 C46 N11 C56 83.1(5)
C47 C46 N11 C45 -150.8(4)
C47 C46 N11 Fe3 -38.9(4)
C57 C56 N11 C46 -113.4(4)
C57 C56 N11 C45 119.0(4)
C57 C56 N11 Fe3 6.5(4)
C44 C45 N11 C46 162.1(4)
C44 C45 N11 C56 -71.6(4)
C44 C45 N11 Fe3 46.7(4)
N13 C47 N12 C48 1.2(5)
C46 C47 N12 C48 -179.0(4)
N13 C47 N12 Fe3 -176.2(3)
C46 C47 N12 Fe3 3.6(6)
C49 C48 N12 C47 175.4(5)
C53 C48 N12 C47 -1.5(5)
C49 C48 N12 Fe3 -8.2(9)
C53 C48 N12 Fe3 174.9(4)
N12 C47 N13 C53 -0.4(5)
C46 C47 N13 C53 179.7(5)
N12 C47 N13 C54 179.4(5)
C46 C47 N13 C54 -0.4(8)
C52 C53 N13 C47 -178.3(6)
C48 C53 N13 C47 -0.5(5)
C52 C53 N13 C54 1.9(9)
C48 C53 N13 C54 179.7(5)
C55B C54 N13 C47 -99(2)
C55A C54 N13 C47 98.6(8)
C55B C54 N13 C53 81(2)
C55A C54 N13 C53 -81.6(8)
N15 C57 N14 C58 -1.6(5)
C56 C57 N14 C58 171.7(4)
N15 C57 N14 Fe3 -173.2(3)
C56 C57 N14 Fe3 0.1(6)
C63 C58 N14 C57 2.0(5)
C59 C58 N14 C57 -173.7(5)
C63 C58 N14 Fe3 171.2(3)
C59 C58 N14 Fe3 -4.5(8)
N14 C57 N15 C63 0.6(5)
C56 C57 N15 C63 -172.7(4)
N14 C57 N15 C64 -175.3(4)
C56 C57 N15 C64 11.3(7)
C62 C63 N15 C57 174.7(5)
C58 C63 N15 C57 0.6(5)
C62 C63 N15 C64 -9.2(8)
C58 C63 N15 C64 176.7(4)
C65 C64 N15 C57 78.8(6)
C65 C64 N15 C63 -96.5(5)
C44 C66 N16 C77 -162.2(4)
C44 C66 N16 C67 75.1(4)
C44 C66 N16 Fe4 -47.7(3)
C78 C77 N16 C66 156.3(4)
C78 C77 N16 C67 -78.2(5)
C78 C77 N16 Fe4 42.6(4)
C68 C67 N16 C66 -100.0(5)
C68 C67 N16 C77 133.5(4)
C68 C67 N16 Fe4 17.7(5)
N18 C68 N17 C69 2.2(5)
C67 C68 N17 C69 -173.8(4)
N18 C68 N17 Fe4 -174.7(3)
C67 C68 N17 Fe4 9.3(6)
C74 C69 N17 C68 -1.7(5)
C70 C69 N17 C68 178.0(5)
C74 C69 N17 Fe4 174.2(4)
C70 C69 N17 Fe4 -6.1(9)
N17 C68 N18 C74 -1.8(5)
C67 C68 N18 C74 174.2(5)
N17 C68 N18 C75 178.8(5)
C67 C68 N18 C75 -5.2(8)
C73 C74 N18 C68 -178.3(5)
C69 C74 N18 C68 0.6(5)
C73 C74 N18 C75 1.1(9)
C69 C74 N18 C75 -180.0(5)
C76 C75 N18 C68 98.9(6)
C76 C75 N18 C74 -80.4(6)
N20 C78 N19 C79 -0.4(5)
C77 C78 N19 C79 177.5(4)
N20 C78 N19 Fe4 172.8(3)
C77 C78 N19 Fe4 -9.3(6)
C80 C79 N19 C78 -176.2(6)
C84 C79 N19 C78 0.5(6)
C80 C79 N19 Fe4 13.4(9)
C84 C79 N19 Fe4 -169.9(4)
N19 C78 N20 C84 0.1(6)
C77 C78 N20 C84 -177.6(5)
N19 C78 N20 C85 175.8(4)
C77 C78 N20 C85 -1.9(8)
C83 C84 N20 C78 -179.7(6)
C79 C84 N20 C78 0.2(5)
C83 C84 N20 C85 4.5(9)
C79 C84 N20 C85 -175.6(4)
C86 C85 N20 C78 102.3(6)
C86 C85 N20 C84 -82.7(7)
C2 C1 O2 Fe1 30.0(4)
C23 C1 O2 Fe1 154.7(3)
C2 C1 O2 Fe2 -163.0(3)
C23 C1 O2 Fe2 -38.2(4)
C45 C44 O6 Fe3 30.0(4)
C66 C44 O6 Fe3 154.5(3)
C45 C44 O6 Fe4 -161.7(3)
C66 C44 O6 Fe4 -37.2(4)
Fe4 O7 Fe1 O1 -75.3(2)
Fe4 O7 Fe1 O2 19.1(3)
Fe4 O7 Fe1 N2 117.0(2)
Fe4 O7 Fe1 N4 -158.9(2)
Fe4 O7 Fe1 N1 92(3)
C1 O2 Fe1 O7 175.0(3)
Fe2 O2 Fe1 O7 10.8(2)
C1 O2 Fe1 O1 -86.4(3)
Fe2 O2 Fe1 O1 109.44(19)
C1 O2 Fe1 N2 74.2(3)
Fe2 O2 Fe1 N2 -89.9(2)
C1 O2 Fe1 N4 -9.2(5)
Fe2 O2 Fe1 N4 -173.4(2)
C1 O2 Fe1 N1 -2.1(3)
Fe2 O2 Fe1 N1 -166.3(2)
C14 N2 Fe1 O7 -175.7(3)
C15 N2 Fe1 O7 15.2(5)
C14 N2 Fe1 O1 39.6(6)
C15 N2 Fe1 O1 -129.5(5)
C14 N2 Fe1 O2 -75.1(3)
C15 N2 Fe1 O2 115.8(5)
C14 N2 Fe1 N4 78.4(3)
C15 N2 Fe1 N4 -90.7(5)
C14 N2 Fe1 N1 3.0(3)
C15 N2 Fe1 N1 -166.1(5)
C4 N4 Fe1 O7 162.7(3)
C5 N4 Fe1 O7 -12.3(5)
C4 N4 Fe1 O1 66.9(3)
C5 N4 Fe1 O1 -108.1(5)
C4 N4 Fe1 O2 -12.9(5)
C5 N4 Fe1 O2 172.1(4)
C4 N4 Fe1 N2 -99.8(3)
C5 N4 Fe1 N2 85.2(5)
C4 N4 Fe1 N1 -20.2(3)
C5 N4 Fe1 N1 164.8(5)
C3 N1 Fe1 O7 142(3)
C13 N1 Fe1 O7 20(3)
C2 N1 Fe1 O7 -98(3)
C3 N1 Fe1 O1 -50.4(3)
C13 N1 Fe1 O1 -172.9(3)
C2 N1 Fe1 O1 69.1(3)
C3 N1 Fe1 O2 -144.4(3)
C13 N1 Fe1 O2 93.1(3)
C2 N1 Fe1 O2 -24.9(3)
C3 N1 Fe1 N2 117.0(3)
C13 N1 Fe1 N2 -5.5(3)
C2 N1 Fe1 N2 -123.5(3)
C3 N1 Fe1 N4 32.3(3)
C13 N1 Fe1 N4 -90.2(3)
C2 N1 Fe1 N4 151.9(3)
Fe4 O4 Fe2 O3 56.8(2)
Fe4 O4 Fe2 O2 -37.4(2)
Fe4 O4 Fe2 N7 -126.3(2)
Fe4 O4 Fe2 N9 144.7(2)
Fe4 O4 Fe2 N6 -157(2)
Fe3 O3 Fe2 O4 -47.2(3)
Fe3 O3 Fe2 O2 55.7(3)
Fe3 O3 Fe2 N7 142.0(4)
Fe3 O3 Fe2 N9 -151.7(3)
Fe3 O3 Fe2 N6 134.6(3)
C1 O2 Fe2 O4 -168.8(3)
Fe1 O2 Fe2 O4 -4.1(2)
C1 O2 Fe2 O3 93.3(3)
Fe1 O2 Fe2 O3 -102.08(19)
C1 O2 Fe2 N7 -67.6(3)
Fe1 O2 Fe2 N7 97.0(2)
C1 O2 Fe2 N9 6.7(4)
Fe1 O2 Fe2 N9 171.4(2)
C1 O2 Fe2 N6 8.4(3)
Fe1 O2 Fe2 N6 173.1(2)
C25 N7 Fe2 O4 -177.5(3)
C26 N7 Fe2 O4 7.7(5)
C25 N7 Fe2 O3 -6.8(7)
C26 N7 Fe2 O3 178.4(4)
C25 N7 Fe2 O2 80.5(3)
C26 N7 Fe2 O2 -94.3(5)
C25 N7 Fe2 N9 -73.2(4)
C26 N7 Fe2 N9 112.0(5)
C25 N7 Fe2 N6 0.8(3)
C26 N7 Fe2 N6 -174.0(5)
C35 N9 Fe2 O4 -157.2(3)
C36 N9 Fe2 O4 13.1(6)
C35 N9 Fe2 O3 -60.7(3)
C36 N9 Fe2 O3 109.6(5)
C35 N9 Fe2 O2 27.4(5)
C36 N9 Fe2 O2 -162.3(4)
C35 N9 Fe2 N7 101.9(3)
C36 N9 Fe2 N7 -87.8(5)
C35 N9 Fe2 N6 25.7(3)
C36 N9 Fe2 N6 -164.0(6)
C23 N6 Fe2 O4 143(2)
C34 N6 Fe2 O4 -97(2)
C24 N6 Fe2 O4 21(3)
C23 N6 Fe2 O3 -70.8(3)
C34 N6 Fe2 O3 48.9(3)
C24 N6 Fe2 O3 167.5(3)
C23 N6 Fe2 O2 22.6(2)
C34 N6 Fe2 O2 142.3(3)
C24 N6 Fe2 O2 -99.1(3)
C23 N6 Fe2 N7 111.7(3)
C34 N6 Fe2 N7 -128.6(3)
C24 N6 Fe2 N7 -10.1(3)
C23 N6 Fe2 N9 -158.2(3)
C34 N6 Fe2 N9 -38.5(3)
C24 N6 Fe2 N9 80.1(3)
Fe2 O3 Fe3 O5 -74.0(3)
Fe2 O3 Fe3 O6 20.3(3)
Fe2 O3 Fe3 N14 117.5(2)
Fe2 O3 Fe3 N12 -158.4(2)
Fe2 O3 Fe3 N11 91(2)
C44 O6 Fe3 O3 175.4(3)
Fe4 O6 Fe3 O3 9.5(2)
C44 O6 Fe3 O5 -85.7(3)
Fe4 O6 Fe3 O5 108.5(2)
C44 O6 Fe3 N14 75.1(3)
Fe4 O6 Fe3 N14 -90.8(2)
C44 O6 Fe3 N12 -7.5(5)
Fe4 O6 Fe3 N12 -173.3(2)
C44 O6 Fe3 N11 -1.4(3)
Fe4 O6 Fe3 N11 -167.3(2)
C57 N14 Fe3 O3 -175.6(3)
C58 N14 Fe3 O3 16.0(5)
C57 N14 Fe3 O5 37.8(6)
C58 N14 Fe3 O5 -130.5(5)
C57 N14 Fe3 O6 -75.3(3)
C58 N14 Fe3 O6 116.4(4)
C57 N14 Fe3 N12 78.5(3)
C58 N14 Fe3 N12 -89.9(4)
C57 N14 Fe3 N11 2.9(3)
C58 N14 Fe3 N11 -165.5(5)
C47 N12 Fe3 O3 163.7(3)
C48 N12 Fe3 O3 -12.5(5)
C47 N12 Fe3 O5 67.3(3)
C48 N12 Fe3 O5 -108.9(5)
C47 N12 Fe3 O6 -13.4(5)
C48 N12 Fe3 O6 170.4(4)
C47 N12 Fe3 N14 -99.1(3)
C48 N12 Fe3 N14 84.7(5)
C47 N12 Fe3 N11 -19.6(3)
C48 N12 Fe3 N11 164.2(5)
C46 N11 Fe3 O3 143(2)
C56 N11 Fe3 O3 21(2)
C45 N11 Fe3 O3 -97(2)
C46 N11 Fe3 O5 -51.2(3)
C56 N11 Fe3 O5 -173.4(3)
C45 N11 Fe3 O5 68.5(3)
C46 N11 Fe3 O6 -145.1(3)
C56 N11 Fe3 O6 92.8(3)
C45 N11 Fe3 O6 -25.4(3)
C46 N11 Fe3 N14 116.9(3)
C56 N11 Fe3 N14 -5.3(3)
C45 N11 Fe3 N14 -123.4(3)
C46 N11 Fe3 N12 32.1(3)
C56 N11 Fe3 N12 -90.0(3)
C45 N11 Fe3 N12 151.9(3)
Fe2 O4 Fe4 O7 55.7(2)
Fe2 O4 Fe4 O6 -39.0(2)
Fe2 O4 Fe4 N19 143.6(2)
Fe2 O4 Fe4 N17 -126.9(2)
Fe2 O4 Fe4 N16 -149(2)
Fe1 O7 Fe4 O4 -46.4(3)
Fe1 O7 Fe4 O6 56.5(2)
Fe1 O7 Fe4 N19 -151.1(3)
Fe1 O7 Fe4 N17 141.2(4)
Fe1 O7 Fe4 N16 135.0(2)
C44 O6 Fe4 O4 -168.7(3)
Fe3 O6 Fe4 O4 -2.6(2)
C44 O6 Fe4 O7 92.5(3)
Fe3 O6 Fe4 O7 -101.40(19)
C44 O6 Fe4 N19 5.8(4)
Fe3 O6 Fe4 N19 172.0(2)
C44 O6 Fe4 N17 -68.6(3)
Fe3 O6 Fe4 N17 97.5(2)
C44 O6 Fe4 N16 8.0(3)
Fe3 O6 Fe4 N16 174.2(2)
C78 N19 Fe4 O4 -157.3(3)
C79 N19 Fe4 O4 12.5(5)
C78 N19 Fe4 O7 -60.1(3)
C79 N19 Fe4 O7 109.7(5)
C78 N19 Fe4 O6 28.2(5)
C79 N19 Fe4 O6 -161.9(4)
C78 N19 Fe4 N17 102.3(3)
C79 N19 Fe4 N17 -87.8(5)
C78 N19 Fe4 N16 25.9(3)
C79 N19 Fe4 N16 -164.2(5)
C68 N17 Fe4 O4 -177.1(3)
C69 N17 Fe4 O4 7.3(5)
C68 N17 Fe4 O7 -4.9(6)
C69 N17 Fe4 O7 179.5(4)
C68 N17 Fe4 O6 81.0(3)
C69 N17 Fe4 O6 -94.6(5)
C68 N17 Fe4 N19 -72.4(3)
C69 N17 Fe4 N19 112.0(5)
C68 N17 Fe4 N16 1.5(3)
C69 N17 Fe4 N16 -174.1(5)
C66 N16 Fe4 O4 134(2)
C77 N16 Fe4 O4 -106(2)
C67 N16 Fe4 O4 11(2)
C66 N16 Fe4 O7 -70.7(3)
C77 N16 Fe4 O7 49.8(3)
C67 N16 Fe4 O7 166.8(3)
C66 N16 Fe4 O6 23.1(2)
C77 N16 Fe4 O6 143.6(3)
C67 N16 Fe4 O6 -99.4(3)
C66 N16 Fe4 N19 -157.9(3)
C77 N16 Fe4 N19 -37.4(3)
C67 N16 Fe4 N19 79.6(3)
C66 N16 Fe4 N17 111.4(3)
C77 N16 Fe4 N17 -128.2(3)
C67 N16 Fe4 N17 -11.2(3)
O8B C89B N21B C88B -58(8)
O8B C89B N21B C87B 77(6)
O9 C92 N22 C91A 166.1(14)
O9 C92 N22 C90 6.5(18)
O9 C92 N22 C91B -142(2)
O8A C89A N21A C88A 20(5)
O8A C89A N21A C87A -162.1(19)
